data_7055901
loop_
_publ_author_name
'Kushch, Lyudmila A.'
'Kazakova, Anna V.'
'Mironova, Svetlana A.'
'Yagubskii, Eduard B.'
'Simonov, Sergey V.'
'Zorina, Leokadiya V.'
'Shibaeva, Rimma P.'
'Sadakov, Andrey V.'
'Mironov, Vladimir S.'

_publ_section_title
;
 A perylene complex with a one-dimensional coordination polymer containing
 [Mn6O2(CHCl2COO)10(H2O)2] cluster units linked by 3,10-perylenequinone
 bridges
;
_journal_issue 2
_journal_name_full 'New J. Chem.'
_journal_page_first 793
_journal_paper_doi 10.1039/C6NJ03097A
_journal_volume 41
_journal_year 2017
_chemical_formula_moiety '2(C40 H20 Cl20 Mn6 O26), C20 H12'
_chemical_formula_sum 'C100 H52 Cl40 Mn12 O52'
_chemical_formula_weight 4162.69
_space_group_crystal_system triclinic
_space_group_IT_number 2
_space_group_name_Hall '-P 1'
_space_group_name_H-M_alt 'P -1'
_symmetry_space_group_name_Hall '-P 1'
_symmetry_space_group_name_H-M 'P -1'
_atom_sites_solution_hydrogens geom
_audit_creation_method SHELXL-2016/6
_audit_update_record
;
2016-11-16 deposited with the CCDC.
2016-12-13 downloaded from the CCDC.
;
_cell_angle_alpha 109.625(3)
_cell_angle_beta 111.342(2)
_cell_angle_gamma 98.625(3)
_cell_formula_units_Z 2
_cell_length_a 19.8290(18)
_cell_length_b 23.556(4)
_cell_length_c 23.620(2)
_cell_measurement_reflns_used 89573
_cell_measurement_temperature 100(2)
_cell_measurement_theta_max 26.02
_cell_measurement_theta_min 4.55
_cell_volume 9202(2)
_computing_cell_refinement 'APEX2 (Bruker, 2005)'
_computing_data_collection 'APEX2 (Bruker, 2005)'
_computing_data_reduction 'APEX2 (Bruker, 2005)'
_computing_molecular_graphics 'Mercury CSD 2.0 (Macrae et al., 2008)'
_computing_publication_material 'Mercury CSD 2.0 (Macrae et al., 2008)'
_computing_structure_refinement 'SHELXL-2016/6 (Sheldrick, 2016)'
_computing_structure_solution 'SHELXS-97 (Sheldrick, 2008)'
_diffrn_ambient_temperature 100(2)
_diffrn_measured_fraction_theta_full 0.991
_diffrn_measured_fraction_theta_max 0.992
_diffrn_measurement_device_type 'Bruker SMART APEX II CCD area detector'
_diffrn_measurement_method 'omega scans'
_diffrn_radiation_monochromator graphite
_diffrn_radiation_source 'fine-focus sealed tube'
_diffrn_radiation_type MoK\a
_diffrn_radiation_wavelength 0.71073
_diffrn_reflns_av_R_equivalents 0.2126
_diffrn_reflns_av_unetI/netI 0.3154
_diffrn_reflns_Laue_measured_fraction_full 0.991
_diffrn_reflns_Laue_measured_fraction_max 0.992
_diffrn_reflns_limit_h_max 24
_diffrn_reflns_limit_h_min -24
_diffrn_reflns_limit_k_max 29
_diffrn_reflns_limit_k_min -29
_diffrn_reflns_limit_l_max 29
_diffrn_reflns_limit_l_min -29
_diffrn_reflns_number 89573
_diffrn_reflns_point_group_measured_fraction_full 0.991
_diffrn_reflns_point_group_measured_fraction_max 0.992
_diffrn_reflns_theta_full 25.242
_diffrn_reflns_theta_max 26.022
_diffrn_reflns_theta_min 4.554
_exptl_absorpt_coefficient_mu 1.440
_exptl_absorpt_correction_T_max 1.0
_exptl_absorpt_correction_T_min 0.832688
_exptl_absorpt_correction_type multi-scan
_exptl_absorpt_process_details 'APEX2 (Bruker, 2005)'
_exptl_crystal_colour black
_exptl_crystal_density_diffrn 1.502
_exptl_crystal_description prism
_exptl_crystal_F_000 4096
_exptl_crystal_size_max 0.2
_exptl_crystal_size_mid 0.2
_exptl_crystal_size_min 0.15
_refine_diff_density_max 1.371
_refine_diff_density_min -1.090
_refine_diff_density_rms 0.135
_refine_ls_extinction_method none
_refine_ls_goodness_of_fit_ref 1.012
_refine_ls_hydrogen_treatment constr
_refine_ls_matrix_type full
_refine_ls_number_parameters 2005
_refine_ls_number_reflns 35982
_refine_ls_number_restraints 684
_refine_ls_restrained_S_all 1.024
_refine_ls_R_factor_all 0.3007
_refine_ls_R_factor_gt 0.0961
_refine_ls_shift/su_max 0.044
_refine_ls_shift/su_mean 0.001
_refine_ls_structure_factor_coef Fsqd
_refine_ls_weighting_details 'w=1/[\s^2^(Fo^2^)+(0.0558P)^2^] where P=(Fo^2^+2Fc^2^)/3'
_refine_ls_weighting_scheme calc
_refine_ls_wR_factor_gt 0.1816
_refine_ls_wR_factor_ref 0.2168
_reflns_Friedel_coverage 0.000
_reflns_number_gt 10934
_reflns_number_total 35982
_reflns_threshold_expression 'I > 2\s(I)'
_cod_data_source_file c6nj03097a2.cif
_cod_data_source_block I
_cod_depositor_comments 'Adding full bibliography for 7055900--7055901.cif.'
_cod_original_cell_volume 9201.3(18)
_cod_database_code 7055901
_shelx_shelxl_version_number 2016/6
_shelx_space_group_comment
;
The symmetry employed for this shelxl refinement is uniquely defined
by the following loop, which should always be used as a source of
symmetry information in preference to the above space-group names.
They are only intended as comments.
;

loop_
_space_group_symop_operation_xyz
'x, y, z'
'-x, -y, -z'

loop_
_atom_site_label
_atom_site_type_symbol
_atom_site_fract_x
_atom_site_fract_y
_atom_site_fract_z
_atom_site_U_iso_or_equiv
_atom_site_adp_type
_atom_site_occupancy
_atom_site_site_symmetry_order
_atom_site_calc_flag
_atom_site_refinement_flags_posn
_atom_site_refinement_flags_adp
_atom_site_refinement_flags_occupancy
_atom_site_disorder_assembly
_atom_site_disorder_group
C1 C 0.1508(6) 0.7762(7) 0.0930(6) 0.059(4) Uani 1 1 d . . . . .
C2 C 0.1707(6) 0.7204(6) 0.0899(6) 0.048(3) Uani 1 1 d . . . . .
C3 C 0.1447(6) 0.6833(6) 0.1192(6) 0.052(3) Uani 1 1 d . . . . .
C4 C 0.0933(6) 0.7012(6) 0.1469(6) 0.055(3) Uani 1 1 d . . . . .
C5 C 0.0738(6) 0.7555(5) 0.1515(6) 0.045(3) Uani 1 1 d . U . . .
C6 C 0.1011(6) 0.7954(6) 0.1223(6) 0.049(3) Uani 1 1 d . . . . .
C7 C 0.0840(7) 0.8506(6) 0.1227(7) 0.065(4) Uani 1 1 d . . . . .
H7 H 0.051527 0.862999 0.142416 0.078 Uiso 1 1 calc R U . . .
C8 C 0.1092(8) 0.8881(8) 0.0977(7) 0.082(4) Uani 1 1 d . U . . .
H8 H 0.094630 0.925156 0.099862 0.099 Uiso 1 1 calc R U . . .
C9 C 0.1565(8) 0.8714(8) 0.0691(8) 0.089(4) Uani 1 1 d . U . . .
H9 H 0.175825 0.898019 0.052316 0.107 Uiso 1 1 calc R U . . .
C10 C 0.1778(7) 0.8140(7) 0.0637(7) 0.073(4) Uani 1 1 d . . . . .
C11 C 0.2289(7) 0.7938(9) 0.0352(7) 0.082(5) Uani 1 1 d . . . . .
H11 H 0.249136 0.817465 0.016286 0.098 Uiso 1 1 calc R U . . .
C12 C 0.2462(7) 0.7429(9) 0.0359(7) 0.081(5) Uani 1 1 d . . . . .
H12 H 0.280789 0.731587 0.018308 0.097 Uiso 1 1 calc R U . . .
C13 C 0.2193(7) 0.7050(6) 0.0596(6) 0.062(4) Uani 1 1 d . U . . .
H13 H 0.233075 0.667476 0.056036 0.075 Uiso 1 1 calc R U . . .
C14 C 0.1631(8) 0.6281(7) 0.1178(7) 0.074(4) Uani 1 1 d . . . . .
H14 H 0.192560 0.613309 0.095487 0.089 Uiso 1 1 calc R U . . .
C15 C 0.1385(9) 0.5943(7) 0.1491(7) 0.079(4) Uani 1 1 d . . . . .
H15 H 0.155103 0.558815 0.150592 0.094 Uiso 1 1 calc R U . . .
C16 C 0.0934(8) 0.6099(6) 0.1764(7) 0.071(4) Uani 1 1 d . . . . .
H16 H 0.076923 0.585150 0.196200 0.085 Uiso 1 1 calc R U . . .
C17 C 0.0685(7) 0.6645(6) 0.1766(6) 0.060(4) Uani 1 1 d . . . . .
C18 C 0.0180(7) 0.6829(8) 0.2067(6) 0.077(5) Uani 1 1 d . . . . .
H18 H 0.000824 0.659299 0.227157 0.092 Uiso 1 1 calc R U . . .
C19 C -0.0044(7) 0.7360(7) 0.2048(7) 0.066(4) Uani 1 1 d . . . . .
H19 H -0.039970 0.747217 0.221162 0.079 Uiso 1 1 calc R U . . .
C20 C 0.0241(6) 0.7701(6) 0.1802(6) 0.058(4) Uani 1 1 d . . . . .
H20 H 0.010205 0.807304 0.181933 0.069 Uiso 1 1 calc R U . . .
C21 C 0.9482(6) 0.6615(5) -0.0206(5) 0.035(3) Uani 1 1 d . . . . .
C22 C 0.9624(5) 0.7142(4) -0.0362(5) 0.035(3) Uani 1 1 d . . . . .
C23 C 1.0053(5) 0.7160(5) -0.0712(5) 0.035(3) Uani 1 1 d . . . . .
C24 C 1.0367(5) 0.6658(5) -0.0898(5) 0.030(3) Uani 1 1 d . . . . .
C25 C 1.0224(6) 0.6142(5) -0.0762(5) 0.038(3) Uani 1 1 d . . . . .
C26 C 0.9753(5) 0.6110(5) -0.0407(5) 0.036(3) Uani 1 1 d . . . . .
C27 C 0.9574(6) 0.5598(5) -0.0251(6) 0.044(3) Uani 1 1 d . . . . .
H27 H 0.977137 0.525704 -0.037513 0.053 Uiso 1 1 calc R U . . .
C28 C 0.9140(6) 0.5570(5) 0.0062(6) 0.048(3) Uani 1 1 d . . . . .
H28 H 0.902164 0.521039 0.014710 0.057 Uiso 1 1 calc R U . . .
C29 C 0.8865(6) 0.6062(5) 0.0261(6) 0.044(3) Uani 1 1 d . . . . .
H29 H 0.856204 0.604300 0.049049 0.052 Uiso 1 1 calc R U . . .
C30 C 0.9022(5) 0.6584(5) 0.0135(5) 0.033(3) Uani 1 1 d . . . . .
C31 C 0.8723(5) 0.7121(5) 0.0351(6) 0.039(3) Uani 1 1 d . . . . .
C32 C 0.8852(6) 0.7623(5) 0.0157(5) 0.043(3) Uani 1 1 d . . . . .
H32 H 0.864448 0.795944 0.026782 0.052 Uiso 1 1 calc R U . . .
C33 C 0.9262(6) 0.7621(5) -0.0178(5) 0.042(3) Uani 1 1 d . . . . .
H33 H 0.932469 0.795749 -0.030863 0.050 Uiso 1 1 calc R U . . .
C34 C 1.0204(6) 0.7673(5) -0.0895(5) 0.045(3) Uani 1 1 d . . . . .
H34 H 0.997583 0.799709 -0.079543 0.054 Uiso 1 1 calc R U . . .
C35 C 1.0654(6) 0.7715(5) -0.1201(5) 0.049(3) Uani 1 1 d . . . . .
H35 H 1.075696 0.807518 -0.128918 0.058 Uiso 1 1 calc R U . . .
C36 C 1.0978(6) 0.7223(5) -0.1393(5) 0.039(3) Uani 1 1 d . . . . .
C37 C 1.0817(5) 0.6683(5) -0.1250(5) 0.030(2) Uani 1 1 d . . . . .
C38 C 1.1108(6) 0.6196(5) -0.1441(5) 0.044(3) Uani 1 1 d . . . . .
H38 H 1.141553 0.622047 -0.166482 0.052 Uiso 1 1 calc R U . . .
C39 C 1.0965(6) 0.5682(6) -0.1316(5) 0.055(3) Uani 1 1 d . . . . .
H39 H 1.117101 0.534974 -0.145086 0.066 Uiso 1 1 calc R U . . .
C40 C 1.0504(6) 0.5644(5) -0.0981(5) 0.044(3) Uani 1 1 d . . . . .
H40 H 1.038611 0.527789 -0.090499 0.053 Uiso 1 1 calc R U . . .
O1 O 0.8391(4) 0.7112(3) 0.0715(3) 0.0400(19) Uani 1 1 d . . . . .
O2 O 1.1389(4) 0.7252(3) -0.1698(4) 0.051(2) Uani 1 1 d . . . . .
C41 C 0.2942(6) 0.8236(5) 0.2595(5) 0.041(3) Uani 1 1 d . . . . .
C42 C 0.2854(6) 0.7745(5) 0.2799(5) 0.039(3) Uani 1 1 d . U . . .
C43 C 0.2417(6) 0.7726(5) 0.3139(5) 0.045(3) Uani 1 1 d . . . . .
C44 C 0.2066(6) 0.8204(5) 0.3286(6) 0.043(3) Uani 1 1 d . . . . .
C45 C 0.2128(6) 0.8694(5) 0.3066(5) 0.040(3) Uani 1 1 d . . . . .
C46 C 0.2599(6) 0.8723(6) 0.2710(6) 0.051(3) Uani 1 1 d . . . . .
C47 C 0.2706(6) 0.9198(6) 0.2505(6) 0.055(3) Uani 1 1 d . . . . .
H47 H 0.248295 0.952419 0.261048 0.066 Uiso 1 1 calc R U . . .
C48 C 0.3120(7) 0.9218(6) 0.2157(7) 0.064(4) Uani 1 1 d . . . . .
H48 H 0.315464 0.953426 0.199508 0.077 Uiso 1 1 calc R U . . .
C49 C 0.3493(6) 0.8761(6) 0.2043(6) 0.052(3) Uani 1 1 d . . . . .
H49 H 0.380240 0.878164 0.181993 0.062 Uiso 1 1 calc R U . . .
C50 C 0.3417(6) 0.8276(6) 0.2252(5) 0.044(3) Uani 1 1 d . . . . .
C51 C 0.3781(6) 0.7789(6) 0.2123(6) 0.053(3) Uani 1 1 d . . . . .
C52 C 0.3669(6) 0.7288(5) 0.2329(5) 0.047(3) Uani 1 1 d . U . . .
H52 H 0.390893 0.697060 0.224417 0.056 Uiso 1 1 calc R U . . .
C53 C 0.3222(6) 0.7268(5) 0.2641(6) 0.057(3) Uani 1 1 d . . . . .
H53 H 0.314618 0.692737 0.276367 0.068 Uiso 1 1 calc R U . . .
C54 C 0.2329(6) 0.7240(5) 0.3372(6) 0.053(3) Uani 1 1 d . . . . .
H54 H 0.256826 0.692233 0.327998 0.063 Uiso 1 1 calc R U . . .
C55 C 0.1913(7) 0.7222(5) 0.3720(6) 0.053(3) Uani 1 1 d . . . . .
H55 H 0.186109 0.688810 0.385681 0.063 Uiso 1 1 calc R U . . .
C56 C 0.1554(7) 0.7691(6) 0.3883(6) 0.049(3) Uani 1 1 d . . . . .
C57 C 0.1634(6) 0.8204(5) 0.3643(5) 0.042(3) Uani 1 1 d . . . . .
C58 C 0.1277(6) 0.8656(6) 0.3780(6) 0.047(3) Uani 1 1 d . . . . .
H58 H 0.099031 0.863931 0.402358 0.056 Uiso 1 1 calc R U . . .
C59 C 0.1331(6) 0.9138(6) 0.3562(6) 0.062(4) Uani 1 1 d . . . . .
H59 H 0.108323 0.944890 0.365107 0.074 Uiso 1 1 calc R U . . .
C60 C 0.1772(6) 0.9144(5) 0.3203(5) 0.048(3) Uani 1 1 d . . . . .
H60 H 0.182172 0.946914 0.305489 0.057 Uiso 1 1 calc R U . . .
O3 O 0.4191(4) 0.7822(4) 0.1827(4) 0.061(2) Uani 1 1 d . . . . .
O4 O 0.1170(4) 0.7708(4) 0.4206(4) 0.060(2) Uani 1 1 d . . . . .
Mn1 Mn 0.64610(8) 0.75007(8) 0.15730(8) 0.0354(4) Uani 1 1 d . . . . .
Mn2 Mn 0.57060(8) 0.75342(7) 0.03380(8) 0.0345(4) Uani 1 1 d . . . . .
Mn3 Mn 0.47420(8) 0.73794(8) 0.12878(8) 0.0381(4) Uani 1 1 d . . . . .
Mn4 Mn 0.76165(8) 0.75816(7) 0.09288(8) 0.0360(4) Uani 1 1 d . . . . .
Mn5 Mn 0.52393(8) 0.61153(7) 0.01337(8) 0.0379(4) Uani 1 1 d . . . . .
Mn6 Mn 0.67510(9) 0.89126(7) 0.14002(9) 0.0433(5) Uani 1 1 d . . . . .
O5 O 0.5506(3) 0.7097(3) 0.0834(3) 0.0312(17) Uani 1 1 d . . . . .
O6 O 0.6670(3) 0.7912(3) 0.1070(3) 0.0298(16) Uani 1 1 d . . . . .
O7 O 0.6300(4) 0.6966(3) 0.2019(3) 0.0412(18) Uani 1 1 d . . . . .
O8 O 0.5133(4) 0.6924(4) 0.1951(4) 0.047(2) Uani 1 1 d . . . . .
O9 O 0.7413(4) 0.7987(3) 0.2369(3) 0.048(2) Uani 1 1 d . . . . .
O10 O 0.8310(4) 0.8005(4) 0.1993(4) 0.051(2) Uani 1 1 d . . . . .
O11 O 0.7041(3) 0.6831(3) 0.1155(3) 0.0354(18) Uani 1 1 d . . . . .
O12 O 0.6183(4) 0.5882(3) 0.0713(4) 0.049(2) Uani 1 1 d . . . . .
O13 O 0.5922(4) 0.8133(3) 0.2043(3) 0.044(2) Uani 1 1 d . . . . .
O14 O 0.6747(4) 0.9066(3) 0.2354(4) 0.051(2) Uani 1 1 d . . . . .
O15 O 0.5488(4) 0.8422(3) 0.0826(4) 0.045(2) Uani 1 1 d . . . . .
O16 O 0.4412(4) 0.7989(3) 0.0809(4) 0.048(2) Uani 1 1 d . . . . .
O17 O 0.5861(4) 0.6652(3) -0.0240(3) 0.0420(19) Uani 1 1 d . . . . .
O18 O 0.6997(4) 0.7072(4) -0.0140(4) 0.051(2) Uani 1 1 d . . . . .
O19 O 0.4660(4) 0.7234(3) -0.0357(4) 0.0415(19) Uani 1 1 d . . . . .
O20 O 0.4256(4) 0.6204(4) -0.0562(4) 0.048(2) Uani 1 1 d . . . . .
O21 O 0.5964(4) 0.7887(3) -0.0233(4) 0.0413(19) Uani 1 1 d . . . . .
O22 O 0.6703(4) 0.8898(4) 0.0475(4) 0.045(2) Uani 1 1 d . . . . .
O23 O 0.3871(4) 0.6495(3) 0.0641(4) 0.047(2) Uani 1 1 d . . . . .
O24 O 0.4505(4) 0.5783(3) 0.0518(4) 0.045(2) Uani 1 1 d . . . . .
O25 O 0.8138(4) 0.8477(3) 0.0984(4) 0.0387(19) Uani 1 1 d . . . . .
O26 O 0.7983(3) 0.9210(3) 0.1790(4) 0.048(2) Uani 1 1 d . . . . .
O27 O 0.4949(3) 0.5184(3) -0.0656(3) 0.0400(18) Uani 1 1 d . . . . .
O28 O 0.6673(4) 0.9874(3) 0.1687(5) 0.081(3) Uani 1 1 d . . . . .
C61 C 0.5731(7) 0.6823(5) 0.2150(6) 0.044(3) Uani 1 1 d D U . . .
C62 C 0.5906(7) 0.6512(6) 0.2638(6) 0.063(4) Uani 1 1 d D U . . .
H62A H 0.646922 0.659779 0.287064 0.075 Uiso 0.6 1 calc R U P A 1
H62B H 0.635674 0.636569 0.264745 0.075 Uiso 0.4 1 calc R U P B 2
C63 C 0.8099(7) 0.8148(6) 0.2449(6) 0.059(4) Uani 1 1 d D U . . .
C64A C 0.8705(7) 0.8683(6) 0.3162(6) 0.064(5) Uani 0.7 1 d D U P C 1
H64A H 0.893800 0.906863 0.312702 0.077 Uiso 0.7 1 calc R U P C 1
C64B C 0.8682(15) 0.8397(13) 0.3199(7) 0.064(5) Uani 0.3 1 d D U P C 2
H64B H 0.909978 0.872806 0.324053 0.077 Uiso 0.3 1 calc R U P C 2
C65 C 0.6817(6) 0.6284(6) 0.1125(5) 0.036(3) Uani 1 1 d D U . . .
C66 C 0.7370(6) 0.6151(6) 0.1681(6) 0.057(3) Uani 1 1 d D U . . .
H66A H 0.747683 0.652102 0.210192 0.069 Uiso 0.5 1 calc R U P D 1
H66B H 0.742989 0.643926 0.213050 0.069 Uiso 0.5 1 calc R U P E 2
C67 C 0.6317(7) 0.8696(6) 0.2432(5) 0.044(3) Uani 1 1 d D U . . .
C68 C 0.6204(8) 0.9034(6) 0.3072(6) 0.074(4) Uani 1 1 d D U . . .
H68 H 0.670700 0.933888 0.343973 0.089 Uiso 1 1 calc R U . . .
C69 C 0.4818(6) 0.8388(5) 0.0763(6) 0.041(3) Uani 1 1 d D U . . .
C70 C 0.4470(7) 0.8852(5) 0.0532(6) 0.063(4) Uani 1 1 d D U . . .
H70 H 0.391726 0.862126 0.022744 0.075 Uiso 1 1 calc R U . . .
C71 C 0.6356(7) 0.6694(5) -0.0468(6) 0.046(3) Uani 1 1 d D U . . .
C72A C 0.6071(14) 0.6342(9) -0.1225(8) 0.070(6) Uani 0.7 1 d D U P F 1
H72A H 0.638873 0.659042 -0.135866 0.084 Uiso 0.7 1 calc R U P F 1
C72B C 0.606(3) 0.6109(19) -0.1129(17) 0.070(6) Uani 0.3 1 d D U P F 2
H72B H 0.588500 0.573553 -0.104977 0.084 Uiso 0.3 1 calc R U P F 2
C73 C 0.4201(6) 0.6684(6) -0.0662(5) 0.043(3) Uani 1 1 d D U . . .
C74 C 0.3470(7) 0.6599(7) -0.1242(7) 0.090(5) Uani 1 1 d D U . . .
H74 H 0.363665 0.661683 -0.158895 0.109 Uiso 1 1 calc R U . . .
C75 C 0.6339(7) 0.8419(7) -0.0088(6) 0.047(3) Uani 1 1 d D U . . .
C76 C 0.6402(8) 0.8516(7) -0.0681(7) 0.079(4) Uani 1 1 d D U . . .
H76A H 0.597920 0.815107 -0.108347 0.095 Uiso 0.55 1 calc R U P G 1
H76B H 0.696925 0.869572 -0.047236 0.095 Uiso 0.45 1 calc R U P H 2
C77 C 0.3925(7) 0.5954(6) 0.0501(6) 0.052(3) Uani 1 1 d D U . . .
C78A C 0.3256(8) 0.5431(7) 0.0423(8) 0.061(5) Uani 0.8 1 d D U P I 1
H78A H 0.333143 0.500638 0.025995 0.073 Uiso 0.8 1 calc R U P I 1
C78B C 0.3245(19) 0.5333(14) 0.006(2) 0.061(5) Uani 0.2 1 d D U P I 2
H78B H 0.331971 0.506120 -0.032570 0.073 Uiso 0.2 1 calc R U P I 2
C79 C 0.8345(5) 0.9011(5) 0.1461(6) 0.040(3) Uani 1 1 d D U . . .
C80 C 0.9145(5) 0.9463(5) 0.1741(5) 0.038(3) Uani 1 1 d D U . . .
H80 H 0.913582 0.990825 0.193440 0.045 Uiso 1 1 calc R U . . .
Cl1 Cl 0.5496(8) 0.5760(5) 0.2241(5) 0.116(4) Uani 0.6 1 d . U P J 1
Cl2 Cl 0.5572(5) 0.6853(5) 0.3259(4) 0.108(3) Uani 0.6 1 d . U P J 1
Cl3 Cl 0.5115(11) 0.5823(10) 0.2324(10) 0.140(8) Uani 0.4 1 d . U P J 2
Cl4 Cl 0.6131(7) 0.7017(6) 0.3423(6) 0.095(4) Uani 0.4 1 d . U P J 2
Cl5 Cl 0.8320(2) 0.88681(19) 0.37305(19) 0.0976(13) Uani 1 1 d D U . . .
Cl6 Cl 0.9372(3) 0.8306(4) 0.3422(3) 0.105(2) Uani 0.7 1 d D U P C 1
Cl7 Cl 0.9141(8) 0.7807(9) 0.3315(7) 0.102(6) Uani 0.3 1 d D U P C 2
Cl8 Cl 0.82512(16) 0.62481(18) 0.16590(18) 0.0730(11) Uani 1 1 d . U . . .
Cl9 Cl 0.7025(11) 0.5530(9) 0.1792(9) 0.082(5) Uani 0.5 1 d . U P K 1
Cl10 Cl 0.7046(11) 0.5347(8) 0.1529(8) 0.072(4) Uani 0.5 1 d . U P K 2
Cl11 Cl 0.5900(3) 0.8476(2) 0.3334(2) 0.133(2) Uani 1 1 d . U . . .
Cl12 Cl 0.5567(2) 0.9457(2) 0.2922(2) 0.1156(16) Uani 1 1 d . U . . .
Cl13 Cl 0.48499(18) 0.91407(17) 0.0080(2) 0.0778(11) Uani 1 1 d . U . . .
Cl14 Cl 0.4526(2) 0.94596(15) 0.1219(2) 0.0807(11) Uani 1 1 d . U . . .
Cl15 Cl 0.5187(3) 0.6204(3) -0.1715(2) 0.1381(18) Uani 1 1 d . U . . .
Cl16 Cl 0.6335(4) 0.5647(3) -0.1282(3) 0.106(2) Uani 0.7 1 d . U P F 1
Cl17 Cl 0.6857(8) 0.6012(6) -0.1315(7) 0.101(5) Uani 0.3 1 d . U P F 2
Cl18 Cl 0.31070(18) 0.72183(18) -0.1091(2) 0.0931(13) Uani 1 1 d . U . . .
Cl19 Cl 0.27901(19) 0.58900(18) -0.16393(19) 0.0851(12) Uani 1 1 d . U . . .
Cl20 Cl 0.7209(5) 0.8365(6) -0.0720(5) 0.144(4) Uani 0.55 1 d . U P L 1
Cl21 Cl 0.6305(7) 0.7930(5) -0.1276(6) 0.124(4) Uani 0.45 1 d . U P L 2
Cl22 Cl 0.6185(2) 0.9155(2) -0.0766(2) 0.1037(14) Uani 1 1 d . U . . .
Cl23 Cl 0.23916(17) 0.54447(16) -0.02207(18) 0.0728(10) Uani 1 1 d D U . . .
Cl24 Cl 0.3180(2) 0.5594(2) 0.1173(3) 0.0800(14) Uani 0.8 1 d . U P I 1
Cl25 Cl 0.3188(8) 0.4939(8) 0.0532(9) 0.070(5) Uani 0.2 1 d D U P I 2
Cl26 Cl 0.97760(16) 0.93190(15) 0.23882(16) 0.0623(9) Uani 1 1 d . U . . .
Cl27 Cl 0.94545(17) 0.93745(14) 0.11139(17) 0.0606(9) Uani 1 1 d . U . . .
Mn7 Mn 0.16396(9) 0.74610(7) 0.63124(8) 0.0349(4) Uani 1 1 d . . . . .
Mn8 Mn 0.01840(9) 0.75770(8) 0.60196(8) 0.0383(4) Uani 1 1 d . . . . .
Mn9 Mn 0.08735(10) 0.73464(8) 0.48129(8) 0.0425(5) Uani 1 1 d . . . . .
Mn10 Mn 0.13445(9) 0.76381(8) 0.75955(8) 0.0380(4) Uani 1 1 d . . . . .
Mn11 Mn -0.00117(10) 0.61277(7) 0.52809(8) 0.0455(5) Uani 1 1 d . . . . .
Mn12 Mn 0.13903(9) 0.89276(7) 0.69649(8) 0.0399(4) Uani 1 1 d . . . . .
O29 O 0.0672(4) 0.7101(3) 0.5572(3) 0.0358(18) Uani 1 1 d . . . . .
O30 O 0.1142(3) 0.7922(3) 0.6764(3) 0.0340(17) Uani 1 1 d . . . . .
O31 O 0.2092(4) 0.6879(3) 0.5881(4) 0.046(2) Uani 1 1 d . . . . .
O32 O 0.1667(4) 0.6813(3) 0.4827(4) 0.050(2) Uani 1 1 d . . . . .
O33 O 0.2660(4) 0.7915(3) 0.7045(4) 0.0426(19) Uani 1 1 d . . . . .
O34 O 0.2557(4) 0.7971(3) 0.7975(3) 0.0404(19) Uani 1 1 d . . . . .
O35 O 0.1475(4) 0.6808(3) 0.6806(3) 0.0389(18) Uani 1 1 d . . . . .
O36 O 0.0935(4) 0.5908(3) 0.5898(4) 0.048(2) Uani 1 1 d . . . . .
O37 O 0.1885(4) 0.8071(3) 0.5843(3) 0.0368(18) Uani 1 1 d . . . . .
O38 O 0.2325(4) 0.9019(3) 0.6705(4) 0.046(2) Uani 1 1 d . . . . .
O39 O 0.0494(4) 0.8457(3) 0.5910(4) 0.0430(19) Uani 1 1 d . . . . .
O40 O 0.0282(4) 0.8027(3) 0.4831(4) 0.045(2) Uani 1 1 d . . . . .
O41 O -0.0243(4) 0.6710(3) 0.6116(4) 0.0444(19) Uani 1 1 d . . . . .
O42 O 0.0172(4) 0.7151(4) 0.7232(4) 0.051(2) Uani 1 1 d . . . . .
O43 O -0.0762(4) 0.7320(3) 0.5203(4) 0.047(2) Uani 1 1 d . . . . .
O44 O -0.1019(4) 0.6251(4) 0.4650(4) 0.056(2) Uani 1 1 d . . . . .
O45 O -0.0334(4) 0.7973(4) 0.6530(4) 0.048(2) Uani 1 1 d . . . . .
O46 O 0.0447(4) 0.8974(4) 0.7209(4) 0.050(2) Uani 1 1 d . . . . .
O47 O 0.0051(4) 0.6483(4) 0.4042(4) 0.056(2) Uani 1 1 d . . . . .
O48 O 0.0147(4) 0.5702(3) 0.4403(4) 0.052(2) Uani 1 1 d . . . . .
O49 O 0.1451(4) 0.8558(3) 0.8248(3) 0.0425(19) Uani 1 1 d . . . . .
O50 O 0.2109(4) 0.9257(3) 0.8025(3) 0.0428(19) Uani 1 1 d . . . . .
O51 O -0.0662(4) 0.5248(3) 0.5189(4) 0.051(2) Uani 1 1 d . . . . .
O52 O 0.1536(5) 0.9881(3) 0.7014(4) 0.063(2) Uani 1 1 d . . . . .
C81 C 0.2058(7) 0.6703(6) 0.5295(7) 0.056(3) Uani 1 1 d D U . . .
C82 C 0.2573(9) 0.6293(7) 0.5219(8) 0.090(5) Uani 1 1 d D U . . .
H82A H 0.291455 0.633874 0.567543 0.107 Uiso 0.55 1 calc R U P M 1
H82B H 0.265100 0.610921 0.555483 0.107 Uiso 0.45 1 calc R U P N 2
C83 C 0.2908(5) 0.8038(5) 0.7643(6) 0.039(3) Uani 1 1 d D U . . .
C84 C 0.3787(6) 0.8330(6) 0.8068(6) 0.065(4) Uani 1 1 d D U . . .
H84A H 0.389038 0.829287 0.849940 0.078 Uiso 0.55 1 calc R U P O 1
H84B H 0.384316 0.859003 0.852514 0.078 Uiso 0.45 1 calc R U P P 2
C85 C 0.1400(6) 0.6237(5) 0.6477(5) 0.037(3) Uani 1 1 d D U . . .
C86 C 0.2011(6) 0.5987(5) 0.6869(5) 0.043(3) Uani 1 1 d D U . . .
H86 H 0.198248 0.605162 0.729956 0.052 Uiso 1 1 calc R U . . .
C87 C 0.2327(6) 0.8633(6) 0.6212(6) 0.046(3) Uani 1 1 d D U . . .
C88 C 0.2941(7) 0.8868(6) 0.6011(7) 0.070(4) Uani 1 1 d D U . . .
H88 H 0.340576 0.916812 0.643066 0.084 Uiso 1 1 calc R U . . .
C89 C 0.0253(6) 0.8426(5) 0.5324(7) 0.047(3) Uani 1 1 d D U . . .
C90 C -0.0058(7) 0.8962(5) 0.5184(6) 0.061(4) Uani 1 1 d D U . . .
H90 H -0.047987 0.877360 0.471730 0.073 Uiso 1 1 calc R U . . .
C91 C -0.0272(6) 0.6769(6) 0.6682(7) 0.050(3) Uani 1 1 d D U . . .
C92 C -0.0996(7) 0.6300(7) 0.6542(7) 0.084(5) Uani 1 1 d D U . . .
H92A H -0.096515 0.589458 0.624810 0.100 Uiso 0.55 1 calc R U P Q 1
H92B H -0.135059 0.608277 0.605177 0.100 Uiso 0.45 1 calc R U P R 2
C93 C -0.1130(7) 0.6767(7) 0.4730(6) 0.054(3) Uani 1 1 d D U . . .
C94 C -0.1820(9) 0.6775(8) 0.4153(9) 0.113(6) Uani 1 1 d D U . . .
H94A H -0.201178 0.708728 0.440690 0.135 Uiso 0.5 1 calc R U P S 1
H94B H -0.223281 0.664313 0.427370 0.135 Uiso 0.5 1 calc R U P T 2
C95 C -0.0121(7) 0.8523(6) 0.6969(6) 0.047(3) Uani 1 1 d D U . . .
C96 C -0.0703(8) 0.8630(7) 0.7270(8) 0.084(4) Uani 1 1 d D U . . .
H96A H -0.116193 0.836373 0.683137 0.101 Uiso 0.45 1 calc R U P U 1
H96B H -0.111846 0.821628 0.703928 0.101 Uiso 0.55 1 calc R U P V 2
C97 C 0.0022(7) 0.5922(6) 0.3975(6) 0.049(3) Uani 1 1 d D U . . .
C98 C -0.0216(7) 0.5438(6) 0.3254(6) 0.068(4) Uani 1 1 d D U . . .
H98A H -0.030018 0.498777 0.319298 0.082 Uiso 0.5 1 calc R U P W 1
H98B H -0.067522 0.546923 0.291658 0.082 Uiso 0.5 1 calc R U P X 2
C99 C 0.1918(6) 0.9068(5) 0.8402(5) 0.040(3) Uani 1 1 d D U . . .
C100 C 0.2369(6) 0.9533(5) 0.9153(5) 0.045(3) Uani 1 1 d D U . . .
H101 H 0.250428 0.996440 0.916418 0.054 Uiso 0.45 1 calc R U P Y 1
H102 H 0.280722 0.986388 0.922073 0.054 Uiso 0.55 1 calc R U P Z 2
Cl31 Cl 0.2201(5) 0.5592(4) 0.4761(6) 0.108(2) Uani 0.55 1 d . U P A 1
Cl32 Cl 0.3199(5) 0.6637(4) 0.4873(6) 0.108(2) Uani 0.55 1 d . U P A 1
Cl33 Cl 0.1948(7) 0.5584(6) 0.4305(6) 0.111(3) Uani 0.45 1 d . U P A 2
Cl34 Cl 0.3327(7) 0.6639(6) 0.5334(6) 0.111(3) Uani 0.45 1 d . U P A 2
Cl35 Cl 0.4246(4) 0.7823(4) 0.7689(5) 0.105(3) Uani 0.55 1 d . U P B 1
Cl36 Cl 0.4110(4) 0.9063(3) 0.8282(5) 0.109(3) Uani 0.55 1 d . U P B 1
Cl37 Cl 0.4249(5) 0.7900(5) 0.8192(6) 0.098(3) Uani 0.45 1 d . U P B 2
Cl38 Cl 0.4097(6) 0.8950(6) 0.7797(6) 0.098(3) Uani 0.45 1 d . U P B 2
Cl39 Cl 0.2918(2) 0.64278(17) 0.70679(18) 0.0787(11) Uani 1 1 d . U . . .
Cl40 Cl 0.1856(2) 0.51878(17) 0.6436(2) 0.1067(15) Uani 1 1 d . U . . .
Cl41 Cl 0.3201(2) 0.8268(2) 0.5557(2) 0.1232(18) Uani 1 1 d . U . . .
Cl42 Cl 0.2596(2) 0.9287(2) 0.5532(2) 0.1079(15) Uani 1 1 d . U . . .
Cl43 Cl -0.0403(2) 0.9313(2) 0.5745(2) 0.1007(14) Uani 1 1 d . U . . .
Cl44 Cl 0.0689(3) 0.95191(17) 0.5245(2) 0.1004(14) Uani 1 1 d . U . . .
Cl45 Cl -0.0972(5) 0.6143(5) 0.7182(4) 0.121(3) Uani 0.55 1 d . U P C 1
Cl46 Cl -0.1780(3) 0.6342(4) 0.6030(4) 0.116(3) Uani 0.55 1 d . U P C 1
Cl47 Cl -0.0691(7) 0.5773(6) 0.6841(7) 0.135(3) Uani 0.45 1 d . U P C 2
Cl48 Cl -0.1447(6) 0.6742(5) 0.7029(6) 0.135(3) Uani 0.45 1 d . U P C 2
Cl49 Cl -0.2590(5) 0.6080(5) 0.3751(6) 0.133(4) Uani 0.5 1 d . U P D 1
Cl50 Cl -0.1660(6) 0.7072(7) 0.3728(6) 0.145(4) Uani 0.5 1 d . U P D 1
Cl51 Cl -0.2149(7) 0.6224(5) 0.3411(5) 0.134(4) Uani 0.5 1 d . U P D 2
Cl52 Cl -0.1928(5) 0.7466(4) 0.4150(6) 0.121(4) Uani 0.5 1 d . U P D 2
Cl53 Cl -0.0841(6) 0.8138(5) 0.7625(6) 0.123(3) Uani 0.45 1 d . U P E 1
Cl54 Cl -0.0956(10) 0.9257(9) 0.7383(8) 0.123(3) Uani 0.45 1 d . U P E 1
Cl55 Cl -0.0268(5) 0.8785(5) 0.8115(4) 0.126(3) Uani 0.55 1 d . U P E 2
Cl56 Cl -0.1112(6) 0.9156(7) 0.7063(5) 0.102(4) Uani 0.55 1 d . U P E 2
Cl57 Cl 0.0293(8) 0.5653(8) 0.2917(8) 0.125(6) Uani 0.5 1 d . U P F 1
Cl58 Cl -0.0972(4) 0.5566(3) 0.2693(3) 0.077(2) Uani 0.5 1 d . U P F 1
Cl59 Cl 0.0672(7) 0.5593(6) 0.3087(7) 0.085(4) Uani 0.5 1 d . U P F 2
Cl60 Cl -0.0313(4) 0.4645(3) 0.3178(3) 0.0654(19) Uani 0.5 1 d . U P F 2
Cl61 Cl 0.3176(5) 0.9413(4) 0.9505(4) 0.080(3) Uani 0.45 1 d . U P G 1
Cl62 Cl 0.1761(6) 0.9549(4) 0.9567(4) 0.072(3) Uani 0.45 1 d . U P G 1
Cl63 Cl 0.2711(4) 0.9101(3) 0.9648(3) 0.079(2) Uani 0.55 1 d . U P G 2
Cl64 Cl 0.1757(4) 0.9878(4) 0.9386(4) 0.071(2) Uani 0.55 1 d . U P G 2

loop_
_atom_site_aniso_label
_atom_site_aniso_U_11
_atom_site_aniso_U_22
_atom_site_aniso_U_33
_atom_site_aniso_U_23
_atom_site_aniso_U_13
_atom_site_aniso_U_12
C1 0.032(7) 0.092(11) 0.059(9) 0.037(8) 0.016(7) 0.033(7)
C2 0.031(6) 0.067(9) 0.061(9) 0.030(7) 0.028(6) 0.031(7)
C3 0.044(7) 0.048(8) 0.055(9) 0.017(7) 0.016(7) 0.022(7)
C4 0.044(7) 0.060(9) 0.050(8) 0.020(7) 0.016(7) 0.006(7)
C5 0.043(5) 0.045(5) 0.045(5) 0.015(4) 0.016(4) 0.025(4)
C6 0.045(7) 0.054(8) 0.045(8) 0.017(7) 0.021(6) 0.019(7)
C7 0.072(9) 0.062(9) 0.088(11) 0.034(8) 0.051(8) 0.049(8)
C8 0.074(9) 0.120(10) 0.108(10) 0.079(9) 0.059(8) 0.055(8)
C9 0.082(9) 0.119(10) 0.109(11) 0.088(9) 0.045(8) 0.043(8)
C10 0.045(8) 0.096(12) 0.065(10) 0.034(9) 0.017(8) 0.004(8)
C11 0.045(9) 0.150(16) 0.074(11) 0.064(11) 0.036(8) 0.032(10)
C12 0.049(9) 0.132(15) 0.070(11) 0.037(11) 0.030(8) 0.056(10)
C13 0.055(5) 0.067(5) 0.066(5) 0.019(4) 0.032(4) 0.033(4)
C14 0.078(10) 0.080(11) 0.065(10) 0.028(9) 0.032(9) 0.029(9)
C15 0.089(12) 0.067(10) 0.075(12) 0.035(9) 0.022(10) 0.036(9)
C16 0.083(11) 0.054(9) 0.064(10) 0.016(8) 0.033(9) 0.010(9)
C17 0.058(8) 0.057(9) 0.044(8) 0.009(7) 0.015(7) 0.010(8)
C18 0.040(8) 0.100(12) 0.051(9) 0.014(9) 0.010(7) -0.014(8)
C19 0.046(8) 0.066(10) 0.084(11) 0.020(9) 0.039(8) 0.017(8)
C20 0.045(8) 0.061(9) 0.054(9) 0.006(7) 0.027(7) 0.012(7)
C21 0.044(7) 0.039(7) 0.045(7) 0.021(6) 0.034(6) 0.026(6)
C22 0.038(6) 0.025(6) 0.054(8) 0.016(6) 0.031(6) 0.020(5)
C23 0.035(6) 0.031(6) 0.050(7) 0.016(6) 0.032(6) 0.012(5)
C24 0.026(6) 0.035(6) 0.036(7) 0.010(5) 0.022(5) 0.016(5)
C25 0.041(6) 0.056(8) 0.040(7) 0.026(6) 0.033(6) 0.029(6)
C26 0.028(6) 0.041(7) 0.045(7) 0.019(6) 0.018(6) 0.014(6)
C27 0.047(7) 0.037(7) 0.080(9) 0.036(7) 0.043(7) 0.030(6)
C28 0.054(7) 0.045(7) 0.075(9) 0.042(7) 0.043(7) 0.022(7)
C29 0.043(7) 0.042(7) 0.058(8) 0.032(7) 0.021(6) 0.021(6)
C30 0.022(5) 0.043(7) 0.030(6) 0.013(6) 0.011(5) 0.001(5)
C31 0.019(5) 0.032(6) 0.056(8) 0.006(6) 0.018(6) 0.008(5)
C32 0.067(8) 0.035(7) 0.058(8) 0.026(6) 0.049(7) 0.029(6)
C33 0.050(7) 0.047(7) 0.054(8) 0.030(6) 0.039(6) 0.024(6)
C34 0.058(7) 0.054(7) 0.063(8) 0.037(7) 0.049(7) 0.037(6)
C35 0.057(7) 0.058(8) 0.058(8) 0.035(7) 0.043(7) 0.023(7)
C36 0.042(7) 0.057(8) 0.030(7) 0.017(6) 0.028(6) 0.023(6)
C37 0.034(6) 0.040(7) 0.021(6) 0.012(5) 0.016(5) 0.022(6)
C38 0.052(7) 0.054(8) 0.054(8) 0.030(7) 0.042(7) 0.026(7)
C39 0.052(8) 0.062(9) 0.040(8) 0.005(7) 0.025(7) 0.021(7)
C40 0.060(8) 0.044(7) 0.044(8) 0.020(6) 0.035(7) 0.023(6)
O1 0.042(4) 0.055(5) 0.055(5) 0.033(4) 0.040(4) 0.028(4)
O2 0.048(5) 0.064(5) 0.059(5) 0.029(4) 0.038(4) 0.024(4)
C41 0.044(7) 0.059(8) 0.040(7) 0.027(6) 0.033(6) 0.019(6)
C42 0.037(4) 0.037(4) 0.046(5) 0.015(4) 0.021(4) 0.020(4)
C43 0.067(8) 0.042(7) 0.049(8) 0.020(6) 0.045(7) 0.026(7)
C44 0.056(7) 0.037(7) 0.056(8) 0.018(6) 0.046(7) 0.014(6)
C45 0.044(7) 0.054(7) 0.053(8) 0.030(7) 0.039(6) 0.031(6)
C46 0.056(8) 0.055(8) 0.067(9) 0.032(7) 0.043(7) 0.030(7)
C47 0.060(8) 0.063(8) 0.084(10) 0.041(8) 0.058(8) 0.041(7)
C48 0.075(9) 0.074(9) 0.100(11) 0.054(9) 0.072(9) 0.049(8)
C49 0.045(7) 0.073(9) 0.064(9) 0.039(8) 0.040(7) 0.020(7)
C50 0.036(6) 0.059(8) 0.044(8) 0.019(6) 0.027(6) 0.020(6)
C51 0.029(6) 0.074(9) 0.059(9) 0.020(7) 0.028(6) 0.025(7)
C52 0.043(5) 0.051(5) 0.050(5) 0.015(4) 0.026(4) 0.025(4)
C53 0.057(8) 0.057(8) 0.076(10) 0.028(7) 0.042(7) 0.035(7)
C54 0.070(8) 0.062(8) 0.056(8) 0.035(7) 0.045(7) 0.033(7)
C55 0.080(9) 0.055(8) 0.052(8) 0.030(7) 0.049(7) 0.030(7)
C56 0.063(8) 0.056(8) 0.041(8) 0.019(7) 0.038(7) 0.022(7)
C57 0.050(7) 0.056(8) 0.047(8) 0.031(6) 0.038(6) 0.024(6)
C58 0.047(7) 0.075(9) 0.051(8) 0.039(7) 0.035(6) 0.041(7)
C59 0.060(8) 0.093(10) 0.072(10) 0.045(9) 0.051(8) 0.049(8)
C60 0.063(8) 0.050(7) 0.053(8) 0.025(6) 0.039(7) 0.034(7)
O3 0.053(5) 0.082(6) 0.064(6) 0.027(5) 0.047(5) 0.022(5)
O4 0.074(6) 0.087(6) 0.066(6) 0.050(5) 0.058(5) 0.037(5)
Mn1 0.0293(9) 0.0483(10) 0.0344(10) 0.0156(9) 0.0211(8) 0.0136(8)
Mn2 0.0324(9) 0.0410(10) 0.0410(11) 0.0176(9) 0.0253(8) 0.0160(8)
Mn3 0.0330(9) 0.0487(11) 0.0514(12) 0.0243(9) 0.0324(9) 0.0198(9)
Mn4 0.0299(9) 0.0403(10) 0.0446(11) 0.0147(9) 0.0256(8) 0.0132(8)
Mn5 0.0279(9) 0.0394(10) 0.0471(11) 0.0157(9) 0.0185(8) 0.0133(8)
Mn6 0.0377(10) 0.0377(10) 0.0636(13) 0.0152(9) 0.0363(10) 0.0149(9)
O5 0.024(4) 0.042(4) 0.030(4) 0.016(3) 0.014(3) 0.008(3)
O6 0.032(4) 0.031(4) 0.028(4) 0.007(3) 0.021(3) 0.010(3)
O7 0.035(4) 0.058(5) 0.037(5) 0.024(4) 0.015(4) 0.023(4)
O8 0.030(4) 0.086(6) 0.053(5) 0.043(5) 0.031(4) 0.029(4)
O9 0.032(4) 0.069(5) 0.040(5) 0.013(4) 0.026(4) 0.008(4)
O10 0.029(4) 0.076(6) 0.041(5) 0.019(4) 0.018(4) 0.013(4)
O11 0.028(4) 0.038(4) 0.047(5) 0.014(4) 0.025(4) 0.016(4)
O12 0.041(4) 0.057(5) 0.036(5) 0.015(4) 0.012(4) 0.001(4)
O13 0.038(4) 0.044(5) 0.035(5) -0.001(4) 0.022(4) 0.005(4)
O14 0.059(5) 0.040(5) 0.058(6) 0.013(4) 0.042(5) 0.009(4)
O15 0.033(4) 0.045(5) 0.071(6) 0.021(4) 0.037(4) 0.021(4)
O16 0.047(5) 0.045(5) 0.077(6) 0.035(4) 0.044(5) 0.018(4)
O17 0.043(4) 0.041(4) 0.045(5) 0.013(4) 0.027(4) 0.014(4)
O18 0.036(4) 0.068(6) 0.058(6) 0.023(5) 0.030(4) 0.022(4)
O19 0.034(4) 0.044(5) 0.046(5) 0.016(4) 0.019(4) 0.016(4)
O20 0.038(4) 0.050(5) 0.058(6) 0.027(4) 0.020(4) 0.014(4)
O21 0.053(5) 0.039(4) 0.059(5) 0.028(4) 0.043(4) 0.026(4)
O22 0.035(4) 0.059(5) 0.072(6) 0.042(5) 0.039(4) 0.020(4)
O23 0.036(4) 0.038(5) 0.070(6) 0.020(4) 0.030(4) 0.006(4)
O24 0.038(4) 0.048(5) 0.073(6) 0.032(4) 0.039(4) 0.026(4)
O25 0.040(4) 0.029(4) 0.065(5) 0.018(4) 0.040(4) 0.018(4)
O26 0.028(4) 0.045(5) 0.068(6) 0.007(4) 0.034(4) 0.016(4)
O27 0.028(4) 0.040(4) 0.041(5) 0.009(4) 0.012(4) 0.008(3)
O28 0.075(6) 0.048(5) 0.163(9) 0.039(6) 0.098(7) 0.032(5)
C61 0.043(6) 0.053(6) 0.054(7) 0.028(5) 0.035(5) 0.016(5)
C62 0.056(6) 0.077(7) 0.076(7) 0.041(6) 0.044(6) 0.015(5)
C63 0.050(6) 0.063(7) 0.046(7) 0.015(6) 0.018(6) 0.003(5)
C64A 0.072(7) 0.079(8) 0.064(7) 0.056(6) 0.031(6) 0.017(6)
C64B 0.072(7) 0.079(8) 0.064(7) 0.056(6) 0.031(6) 0.017(6)
C65 0.039(6) 0.044(6) 0.038(6) 0.019(5) 0.025(5) 0.020(5)
C66 0.045(6) 0.070(7) 0.066(7) 0.034(6) 0.027(5) 0.021(5)
C67 0.046(6) 0.057(7) 0.032(6) 0.008(5) 0.027(5) 0.023(5)
C68 0.073(7) 0.086(8) 0.065(7) 0.015(6) 0.043(6) 0.032(6)
C69 0.039(6) 0.034(6) 0.058(7) 0.023(5) 0.025(5) 0.019(5)
C70 0.065(7) 0.056(7) 0.079(7) 0.040(6) 0.037(6) 0.011(5)
C71 0.042(6) 0.051(6) 0.048(7) 0.011(5) 0.030(5) 0.017(5)
C72A 0.068(7) 0.069(9) 0.073(8) 0.023(5) 0.038(6) 0.022(7)
C72B 0.068(7) 0.069(9) 0.073(8) 0.023(5) 0.038(6) 0.022(7)
C73 0.029(6) 0.058(7) 0.033(6) 0.014(5) 0.007(5) 0.021(5)
C74 0.081(8) 0.086(8) 0.082(8) 0.047(7) 0.010(6) 0.009(6)
C75 0.041(6) 0.064(7) 0.056(7) 0.028(6) 0.036(5) 0.022(5)
C76 0.108(8) 0.076(8) 0.069(8) 0.036(6) 0.049(6) 0.032(6)
C77 0.045(6) 0.054(7) 0.059(7) 0.024(6) 0.030(5) 0.003(6)
C78A 0.048(6) 0.058(7) 0.072(8) 0.018(6) 0.031(5) 0.020(5)
C78B 0.048(6) 0.058(7) 0.072(8) 0.018(6) 0.031(5) 0.020(5)
C79 0.035(5) 0.044(6) 0.046(6) 0.020(5) 0.024(5) 0.007(5)
C80 0.037(5) 0.039(6) 0.043(6) 0.013(5) 0.026(5) 0.016(5)
Cl1 0.203(12) 0.069(5) 0.065(5) 0.030(4) 0.057(7) 0.020(7)
Cl2 0.141(7) 0.165(8) 0.091(6) 0.083(6) 0.084(6) 0.087(7)
Cl3 0.152(13) 0.139(13) 0.142(13) 0.113(11) 0.049(9) -0.005(9)
Cl4 0.114(9) 0.115(9) 0.071(7) 0.056(6) 0.033(7) 0.053(8)
Cl5 0.098(3) 0.103(3) 0.065(3) 0.009(2) 0.026(2) 0.050(2)
Cl6 0.066(4) 0.172(6) 0.061(4) 0.019(4) 0.030(3) 0.063(4)
Cl7 0.068(9) 0.169(14) 0.051(8) 0.051(10) 0.012(7) 0.013(9)
Cl8 0.0448(18) 0.117(3) 0.094(3) 0.071(2) 0.0406(19) 0.038(2)
Cl9 0.056(6) 0.111(12) 0.123(12) 0.094(10) 0.042(8) 0.032(7)
Cl10 0.055(6) 0.066(7) 0.097(10) 0.046(7) 0.027(6) 0.017(5)
Cl11 0.156(4) 0.134(4) 0.069(3) 0.003(3) 0.071(3) -0.023(3)
Cl12 0.073(3) 0.133(4) 0.110(3) 0.000(3) 0.051(3) 0.046(3)
Cl13 0.064(2) 0.096(3) 0.120(3) 0.075(3) 0.057(2) 0.039(2)
Cl14 0.105(3) 0.053(2) 0.112(3) 0.033(2) 0.072(3) 0.039(2)
Cl15 0.134(4) 0.178(5) 0.069(3) 0.026(3) 0.034(3) 0.050(3)
Cl16 0.184(6) 0.065(4) 0.107(5) 0.029(3) 0.104(5) 0.055(4)
Cl17 0.140(10) 0.076(8) 0.124(10) 0.023(7) 0.116(9) 0.030(8)
Cl18 0.048(2) 0.086(3) 0.133(4) 0.061(3) 0.013(2) 0.024(2)
Cl19 0.065(2) 0.090(3) 0.077(3) 0.039(2) 0.010(2) 0.009(2)
Cl20 0.112(6) 0.277(11) 0.154(8) 0.139(8) 0.117(6) 0.093(7)
Cl21 0.190(10) 0.104(7) 0.118(8) 0.053(6) 0.107(8) 0.037(7)
Cl22 0.126(3) 0.108(3) 0.086(3) 0.067(3) 0.035(3) 0.033(3)
Cl23 0.0434(18) 0.072(2) 0.093(3) 0.021(2) 0.0383(19) 0.0033(17)
Cl24 0.080(3) 0.092(3) 0.111(4) 0.066(3) 0.065(3) 0.031(3)
Cl25 0.035(8) 0.072(10) 0.119(13) 0.082(10) 0.018(8) 0.004(7)
Cl26 0.0424(17) 0.072(2) 0.069(2) 0.0338(19) 0.0188(17) 0.0154(17)
Cl27 0.063(2) 0.058(2) 0.084(2) 0.0331(19) 0.0556(19) 0.0182(17)
Mn7 0.0413(10) 0.0359(9) 0.0340(10) 0.0119(8) 0.0262(9) 0.0117(8)
Mn8 0.0399(10) 0.0426(10) 0.0351(11) 0.0130(9) 0.0235(9) 0.0100(9)
Mn9 0.0589(11) 0.0441(11) 0.0383(11) 0.0181(9) 0.0333(10) 0.0207(9)
Mn10 0.0394(10) 0.0442(10) 0.0362(11) 0.0150(9) 0.0250(9) 0.0119(9)
Mn11 0.0553(11) 0.0348(10) 0.0328(11) 0.0121(9) 0.0117(9) 0.0036(9)
Mn12 0.0508(11) 0.0357(10) 0.0360(11) 0.0108(9) 0.0256(9) 0.0144(9)
O29 0.049(4) 0.034(4) 0.028(4) 0.007(3) 0.028(4) 0.009(4)
O30 0.033(4) 0.036(4) 0.029(4) 0.003(3) 0.022(3) 0.006(3)
O31 0.063(5) 0.058(5) 0.046(5) 0.029(4) 0.042(4) 0.038(4)
O32 0.064(5) 0.063(5) 0.047(5) 0.028(5) 0.038(5) 0.039(5)
O33 0.044(4) 0.045(5) 0.035(5) 0.013(4) 0.019(4) 0.007(4)
O34 0.036(4) 0.049(5) 0.028(4) 0.004(4) 0.019(4) 0.009(4)
O35 0.048(4) 0.042(5) 0.022(4) 0.009(4) 0.019(4) 0.004(4)
O36 0.055(5) 0.035(4) 0.028(5) 0.007(4) 0.004(4) 0.001(4)
O37 0.046(4) 0.035(4) 0.047(5) 0.016(4) 0.038(4) 0.016(4)
O38 0.059(5) 0.040(5) 0.053(5) 0.019(4) 0.041(4) 0.016(4)
O39 0.056(5) 0.041(5) 0.046(5) 0.022(4) 0.032(4) 0.021(4)
O40 0.064(5) 0.032(4) 0.049(5) 0.017(4) 0.031(4) 0.025(4)
O41 0.041(4) 0.053(5) 0.039(5) 0.023(4) 0.017(4) 0.009(4)
O42 0.038(4) 0.073(6) 0.035(5) 0.015(5) 0.022(4) 0.004(4)
O43 0.049(5) 0.043(5) 0.040(5) 0.009(4) 0.020(4) 0.011(4)
O44 0.051(5) 0.046(5) 0.051(5) 0.016(4) 0.010(4) 0.004(5)
O45 0.047(5) 0.056(5) 0.055(5) 0.018(5) 0.041(4) 0.015(4)
O46 0.056(5) 0.053(5) 0.044(5) 0.011(4) 0.030(4) 0.024(5)
O47 0.079(6) 0.055(5) 0.039(5) 0.018(4) 0.033(5) 0.024(5)
O48 0.061(5) 0.046(5) 0.030(5) 0.018(4) 0.005(4) 0.003(4)
O49 0.047(5) 0.038(4) 0.046(5) 0.013(4) 0.029(4) 0.012(4)
O50 0.046(5) 0.044(5) 0.041(5) 0.018(4) 0.024(4) 0.010(4)
O51 0.067(5) 0.041(4) 0.049(5) 0.022(4) 0.028(4) 0.013(4)
O52 0.106(7) 0.052(5) 0.059(6) 0.035(5) 0.049(5) 0.038(5)
C81 0.069(7) 0.058(7) 0.051(7) 0.017(6) 0.038(6) 0.031(6)
C82 0.103(8) 0.091(8) 0.090(8) 0.035(6) 0.059(7) 0.038(7)
C83 0.028(5) 0.044(6) 0.044(6) 0.016(5) 0.017(5) 0.012(5)
C84 0.055(6) 0.086(8) 0.053(7) 0.034(6) 0.020(5) 0.020(6)
C85 0.045(6) 0.042(6) 0.022(6) 0.011(5) 0.018(5) 0.003(5)
C86 0.048(6) 0.032(5) 0.036(6) 0.004(5) 0.018(5) 0.001(5)
C87 0.042(6) 0.050(6) 0.055(7) 0.028(5) 0.025(5) 0.011(5)
C88 0.070(7) 0.076(7) 0.070(7) 0.028(6) 0.043(6) 0.013(6)
C89 0.055(6) 0.043(6) 0.051(7) 0.022(5) 0.028(6) 0.016(5)
C90 0.063(7) 0.069(7) 0.058(7) 0.025(6) 0.031(6) 0.031(6)
C91 0.045(6) 0.057(7) 0.065(7) 0.030(6) 0.038(6) 0.013(5)
C92 0.089(8) 0.087(8) 0.088(8) 0.048(7) 0.048(7) 0.013(6)
C93 0.044(6) 0.069(7) 0.050(7) 0.027(6) 0.018(5) 0.019(6)
C94 0.116(7) 0.104(7) 0.110(7) 0.048(5) 0.036(5) 0.038(5)
C95 0.053(6) 0.053(7) 0.045(7) 0.021(5) 0.029(5) 0.020(5)
C96 0.083(7) 0.100(8) 0.096(8) 0.039(6) 0.064(7) 0.042(6)
C97 0.059(6) 0.044(6) 0.040(7) 0.006(5) 0.026(5) 0.022(6)
C98 0.082(7) 0.064(7) 0.056(7) 0.018(6) 0.036(6) 0.021(6)
C99 0.046(6) 0.034(6) 0.042(6) 0.009(5) 0.026(5) 0.020(5)
C100 0.045(6) 0.051(6) 0.044(6) 0.015(5) 0.029(5) 0.015(5)
Cl31 0.091(4) 0.082(4) 0.178(7) 0.046(5) 0.093(5) 0.040(3)
Cl32 0.091(4) 0.082(4) 0.178(7) 0.046(5) 0.093(5) 0.040(3)
Cl33 0.112(6) 0.108(6) 0.110(6) 0.015(5) 0.065(5) 0.058(5)
Cl34 0.112(6) 0.108(6) 0.110(6) 0.015(5) 0.065(5) 0.058(5)
Cl35 0.064(4) 0.120(6) 0.122(7) 0.020(5) 0.055(5) 0.049(4)
Cl36 0.050(4) 0.041(4) 0.181(9) 0.047(6) 0.001(6) 0.000(3)
Cl37 0.046(4) 0.090(5) 0.145(7) 0.049(5) 0.034(5) 0.010(3)
Cl38 0.046(4) 0.090(5) 0.145(7) 0.049(5) 0.034(5) 0.010(3)
Cl39 0.082(2) 0.076(2) 0.080(3) 0.035(2) 0.037(2) 0.023(2)
Cl40 0.127(3) 0.064(2) 0.077(3) 0.020(2) 0.004(3) 0.025(3)
Cl41 0.105(3) 0.120(4) 0.154(4) 0.023(3) 0.105(3) 0.018(3)
Cl42 0.121(3) 0.111(3) 0.080(3) 0.056(3) 0.035(3) -0.005(3)
Cl43 0.145(4) 0.129(3) 0.083(3) 0.053(3) 0.076(3) 0.107(3)
Cl44 0.154(4) 0.060(2) 0.097(3) 0.045(2) 0.057(3) 0.031(3)
Cl45 0.109(6) 0.142(7) 0.106(6) 0.072(6) 0.049(5) -0.024(5)
Cl46 0.017(3) 0.213(8) 0.133(7) 0.104(6) 0.025(4) 0.022(4)
Cl47 0.136(5) 0.130(6) 0.162(6) 0.058(5) 0.098(5) 0.031(4)
Cl48 0.136(5) 0.130(6) 0.162(6) 0.058(5) 0.098(5) 0.031(4)
Cl49 0.061(5) 0.106(7) 0.151(9) 0.055(7) -0.028(5) 0.008(5)
Cl50 0.144(9) 0.167(10) 0.095(8) 0.065(7) 0.026(7) 0.020(8)
Cl51 0.154(9) 0.108(8) 0.083(7) 0.013(6) 0.011(6) 0.059(7)
Cl52 0.116(7) 0.081(6) 0.119(8) 0.048(6) -0.001(6) 0.031(6)
Cl53 0.137(6) 0.119(6) 0.165(8) 0.052(6) 0.128(6) 0.040(5)
Cl54 0.137(6) 0.119(6) 0.165(8) 0.052(6) 0.128(6) 0.040(5)
Cl55 0.124(6) 0.218(9) 0.093(6) 0.065(6) 0.092(5) 0.095(7)
Cl56 0.107(6) 0.177(9) 0.149(9) 0.122(8) 0.111(7) 0.115(7)
Cl57 0.153(10) 0.112(8) 0.110(8) 0.039(6) 0.080(8) 0.006(6)
Cl58 0.101(5) 0.072(4) 0.022(3) -0.001(3) -0.003(3) 0.062(4)
Cl59 0.125(9) 0.065(6) 0.079(8) 0.019(5) 0.073(7) 0.024(6)
Cl60 0.086(4) 0.060(4) 0.041(4) 0.014(3) 0.029(3) 0.015(3)
Cl61 0.063(5) 0.099(6) 0.048(5) 0.016(5) 0.002(4) 0.043(5)
Cl62 0.102(7) 0.060(6) 0.059(6) 0.011(4) 0.059(5) 0.012(5)
Cl63 0.080(5) 0.080(5) 0.059(4) 0.032(4) 0.007(4) 0.035(4)
Cl64 0.056(4) 0.084(6) 0.058(5) 0.003(4) 0.031(4) 0.031(4)

loop_
_atom_type_symbol
_atom_type_description
_atom_type_scat_dispersion_real
_atom_type_scat_dispersion_imag
_atom_type_scat_source
C C 0.0033 0.0016 'International Tables Vol C Tables 4.2.6.8 and 6.1.1.4'
H H 0.0000 0.0000 'International Tables Vol C Tables 4.2.6.8 and 6.1.1.4'
Mn Mn 0.3368 0.7283 'International Tables Vol C Tables 4.2.6.8 and 6.1.1.4'
O O 0.0106 0.0060 'International Tables Vol C Tables 4.2.6.8 and 6.1.1.4'
Cl Cl 0.1484 0.1585 'International Tables Vol C Tables 4.2.6.8 and 6.1.1.4'

loop_
_geom_angle_atom_site_label_1
_geom_angle_atom_site_label_2
_geom_angle_atom_site_label_3
_geom_angle
_geom_angle_site_symmetry_1
_geom_angle_site_symmetry_3
C2 C1 C6 121.4(12) . .
C2 C1 C10 120.1(12) . .
C6 C1 C10 118.5(13) . .
C1 C2 C13 117.4(12) . .
C1 C2 C3 120.3(11) . .
C13 C2 C3 122.3(12) . .
C14 C3 C2 122.4(12) . .
C14 C3 C4 118.9(12) . .
C2 C3 C4 118.5(11) . .
C5 C4 C17 119.1(12) . .
C5 C4 C3 122.5(12) . .
C17 C4 C3 118.0(12) . .
C4 C5 C20 118.9(12) . .
C4 C5 C6 119.8(11) . .
C20 C5 C6 121.2(11) . .
C7 C6 C1 117.5(11) . .
C7 C6 C5 125.1(11) . .
C1 C6 C5 117.4(11) . .
C8 C7 C6 126.2(13) . .
C7 C8 C9 118.1(15) . .
C8 C9 C10 121.8(14) . .
C1 C10 C9 117.8(13) . .
C1 C10 C11 117.1(14) . .
C9 C10 C11 125.0(14) . .
C12 C11 C10 119.1(14) . .
C11 C12 C13 125.4(14) . .
C12 C13 C2 120.8(13) . .
C3 C14 C15 120.5(14) . .
C16 C15 C14 122.3(15) . .
C15 C16 C17 120.4(14) . .
C4 C17 C16 119.6(13) . .
C4 C17 C18 118.9(13) . .
C16 C17 C18 121.5(14) . .
C19 C18 C17 118.6(13) . .
C20 C19 C18 119.4(13) . .
C19 C20 C5 124.6(13) . .
C26 C21 C22 121.3(9) . .
C26 C21 C30 118.6(9) . .
C22 C21 C30 120.0(9) . .
C23 C22 C21 119.7(9) . .
C23 C22 C33 123.2(9) . .
C21 C22 C33 117.0(9) . .
C22 C23 C24 120.0(9) . .
C22 C23 C34 122.3(9) . .
C24 C23 C34 117.7(9) . .
C25 C24 C37 119.5(9) . .
C25 C24 C23 120.9(9) . .
C37 C24 C23 119.6(9) . .
C24 C25 C40 119.7(9) . .
C24 C25 C26 119.6(9) . .
C40 C25 C26 120.6(10) . .
C21 C26 C27 118.3(9) . .
C21 C26 C25 118.4(9) . .
C27 C26 C25 123.3(10) . .
C28 C27 C26 122.8(10) . .
C27 C28 C29 119.7(10) . .
C28 C29 C30 121.1(10) . .
C29 C30 C21 119.6(10) . .
C29 C30 C31 121.1(9) . .
C21 C30 C31 119.3(9) . .
O1 C31 C32 123.9(9) . .
O1 C31 C30 117.7(10) . .
C32 C31 C30 118.4(9) . .
C33 C32 C31 119.9(10) . .
C32 C33 C22 125.1(10) . .
C35 C34 C23 123.0(10) . .
C34 C35 C36 120.6(10) . .
O2 C36 C35 121.0(10) . .
O2 C36 C37 120.4(10) . .
C35 C36 C37 118.6(9) . .
C38 C37 C24 119.7(9) . .
C38 C37 C36 120.0(9) . .
C24 C37 C36 120.3(9) . .
C39 C38 C37 121.6(10) . .
C38 C39 C40 119.3(11) . .
C25 C40 C39 120.2(10) . .
C31 O1 Mn4 132.5(7) . .
C36 O2 Mn10 131.6(7) . 1_654
C42 C41 C46 123.8(9) . .
C42 C41 C50 120.6(10) . .
C46 C41 C50 115.6(10) . .
C43 C42 C41 119.6(10) . .
C43 C42 C53 121.7(10) . .
C41 C42 C53 118.7(10) . .
C42 C43 C44 120.1(10) . .
C42 C43 C54 121.3(10) . .
C44 C43 C54 118.6(9) . .
C57 C44 C43 121.3(10) . .
C57 C44 C45 117.5(10) . .
C43 C44 C45 121.2(9) . .
C60 C45 C44 120.1(9) . .
C60 C45 C46 120.8(10) . .
C44 C45 C46 119.1(10) . .
C47 C46 C41 121.7(10) . .
C47 C46 C45 122.1(10) . .
C41 C46 C45 116.2(10) . .
C48 C47 C46 122.6(11) . .
C47 C48 C49 118.5(11) . .
C50 C49 C48 121.3(10) . .
C49 C50 C51 122.2(10) . .
C49 C50 C41 120.1(10) . .
C51 C50 C41 117.6(11) . .
O3 C51 C52 121.9(11) . .
O3 C51 C50 117.8(11) . .
C52 C51 C50 120.3(10) . .
C53 C52 C51 120.0(11) . .
C52 C53 C42 122.7(11) . .
C55 C54 C43 122.0(11) . .
C54 C55 C56 121.5(11) . .
O4 C56 C55 124.9(11) . .
O4 C56 C57 117.4(10) . .
C55 C56 C57 117.7(9) . .
C58 C57 C44 122.3(10) . .
C58 C57 C56 118.8(9) . .
C44 C57 C56 118.9(10) . .
C57 C58 C59 120.7(10) . .
C58 C59 C60 117.5(11) . .
C45 C60 C59 122.0(11) . .
C51 O3 Mn3 149.0(8) . .
C56 O4 Mn9 145.6(8) . .
O5 Mn1 O6 84.5(3) . .
O5 Mn1 O9 174.4(3) . .
O6 Mn1 O9 94.9(3) . .
O5 Mn1 O7 95.0(3) . .
O6 Mn1 O7 170.7(3) . .
O9 Mn1 O7 86.5(3) . .
O5 Mn1 O13 86.4(3) . .
O6 Mn1 O13 99.1(3) . .
O9 Mn1 O13 88.1(3) . .
O7 Mn1 O13 90.2(3) . .
O5 Mn1 O11 95.8(3) . .
O6 Mn1 O11 84.8(3) . .
O9 Mn1 O11 89.7(3) . .
O7 Mn1 O11 86.0(3) . .
O13 Mn1 O11 175.7(3) . .
O5 Mn1 Mn2 42.80(18) . .
O6 Mn1 Mn2 41.75(18) . .
O9 Mn1 Mn2 136.2(2) . .
O7 Mn1 Mn2 137.3(2) . .
O13 Mn1 Mn2 92.56(19) . .
O11 Mn1 Mn2 91.57(18) . .
O5 Mn1 Mn3 43.02(19) . .
O6 Mn1 Mn3 105.97(19) . .
O9 Mn1 Mn3 132.3(2) . .
O7 Mn1 Mn3 79.5(2) . .
O13 Mn1 Mn3 47.08(18) . .
O11 Mn1 Mn3 133.71(17) . .
Mn2 Mn1 Mn3 71.71(5) . .
O5 Mn1 Mn4 104.11(19) . .
O6 Mn1 Mn4 43.07(19) . .
O9 Mn1 Mn4 79.03(19) . .
O7 Mn1 Mn4 128.7(2) . .
O13 Mn1 Mn4 137.39(19) . .
O11 Mn1 Mn4 45.51(17) . .
Mn2 Mn1 Mn4 71.20(5) . .
Mn3 Mn1 Mn4 142.82(7) . .
O6 Mn2 O5 83.8(3) . .
O6 Mn2 O19 172.1(3) . .
O5 Mn2 O19 95.9(3) . .
O6 Mn2 O21 96.0(3) . .
O5 Mn2 O21 171.8(3) . .
O19 Mn2 O21 85.4(3) . .
O6 Mn2 O17 99.8(3) . .
O5 Mn2 O17 85.1(3) . .
O19 Mn2 O17 88.1(3) . .
O21 Mn2 O17 86.8(3) . .
O6 Mn2 O15 84.4(3) . .
O5 Mn2 O15 98.8(3) . .
O19 Mn2 O15 87.8(3) . .
O21 Mn2 O15 89.3(3) . .
O17 Mn2 O15 174.6(3) . .
O6 Mn2 Mn1 42.11(18) . .
O5 Mn2 Mn1 41.74(18) . .
O19 Mn2 Mn1 136.8(2) . .
O21 Mn2 Mn1 137.7(2) . .
O17 Mn2 Mn1 94.42(19) . .
O15 Mn2 Mn1 91.0(2) . .
O6 Mn2 Mn6 42.84(19) . .
O5 Mn2 Mn6 105.98(19) . .
O19 Mn2 Mn6 130.4(2) . .
O21 Mn2 Mn6 79.0(2) . .
O17 Mn2 Mn6 136.84(18) . .
O15 Mn2 Mn6 45.71(17) . .
Mn1 Mn2 Mn6 71.49(6) . .
O6 Mn2 Mn5 104.7(2) . .
O5 Mn2 Mn5 43.10(19) . .
O19 Mn2 Mn5 80.1(2) . .
O21 Mn2 Mn5 129.7(2) . .
O17 Mn2 Mn5 45.06(18) . .
O15 Mn2 Mn5 137.31(18) . .
Mn1 Mn2 Mn5 71.97(6) . .
Mn6 Mn2 Mn5 143.40(7) . .
O3 Mn3 O23 98.8(3) . .
O3 Mn3 O16 80.5(3) . .
O23 Mn3 O16 103.9(3) . .
O3 Mn3 O8 91.2(3) . .
O23 Mn3 O8 84.7(3) . .
O16 Mn3 O8 168.8(3) . .
O3 Mn3 O5 168.5(3) . .
O23 Mn3 O5 92.6(3) . .
O16 Mn3 O5 96.0(2) . .
O8 Mn3 O5 90.8(2) . .
O3 Mn3 O13 93.2(3) . .
O23 Mn3 O13 161.8(3) . .
O16 Mn3 O13 91.5(3) . .
O8 Mn3 O13 81.5(3) . .
O5 Mn3 O13 75.9(2) . .
O3 Mn3 Mn1 135.5(2) . .
O23 Mn3 Mn1 120.7(2) . .
O16 Mn3 Mn1 106.56(18) . .
O8 Mn3 Mn1 74.28(17) . .
O5 Mn3 Mn1 35.11(16) . .
O13 Mn3 Mn1 43.80(17) . .
O1 Mn4 O18 79.5(3) . .
O1 Mn4 O10 93.9(3) . .
O18 Mn4 O10 172.9(3) . .
O1 Mn4 O25 97.5(2) . .
O18 Mn4 O25 98.8(3) . .
O10 Mn4 O25 84.7(3) . .
O1 Mn4 O6 170.5(2) . .
O18 Mn4 O6 95.3(2) . .
O10 Mn4 O6 90.8(3) . .
O25 Mn4 O6 91.1(2) . .
O1 Mn4 O11 95.4(2) . .
O18 Mn4 O11 95.3(3) . .
O10 Mn4 O11 82.5(3) . .
O25 Mn4 O11 162.3(3) . .
O6 Mn4 O11 77.0(2) . .
O1 Mn4 Mn1 139.23(18) . .
O18 Mn4 Mn1 108.89(19) . .
O10 Mn4 Mn1 74.31(19) . .
O25 Mn4 Mn1 119.33(18) . .
O6 Mn4 Mn1 35.18(16) . .
O11 Mn4 Mn1 45.05(16) . .
O20 Mn5 O12 171.1(3) . .
O20 Mn5 O24 86.6(3) . .
O12 Mn5 O24 93.9(3) . .
O20 Mn5 O27 85.6(3) . .
O12 Mn5 O27 85.5(3) . .
O24 Mn5 O27 93.7(3) . .
O20 Mn5 O5 89.5(3) . .
O12 Mn5 O5 99.4(3) . .
O24 Mn5 O5 91.0(2) . .
O27 Mn5 O5 173.0(3) . .
O20 Mn5 O17 83.8(3) . .
O12 Mn5 O17 97.3(3) . .
O24 Mn5 O17 165.5(3) . .
O27 Mn5 O17 96.3(2) . .
O5 Mn5 O17 78.2(2) . .
O20 Mn5 Mn2 74.9(2) . .
O12 Mn5 Mn2 112.0(2) . .
O24 Mn5 Mn2 122.29(19) . .
O27 Mn5 Mn2 136.92(19) . .
O5 Mn5 Mn2 36.42(16) . .
O17 Mn5 Mn2 44.44(17) . .
O22 Mn6 O14 170.7(3) . .
O22 Mn6 O26 86.9(3) . .
O14 Mn6 O26 95.7(3) . .
O22 Mn6 O6 91.6(3) . .
O14 Mn6 O6 97.2(3) . .
O26 Mn6 O6 92.7(2) . .
O22 Mn6 O28 89.3(3) . .
O14 Mn6 O28 81.6(3) . .
O26 Mn6 O28 94.7(3) . .
O6 Mn6 O28 172.5(3) . .
O22 Mn6 O15 86.3(3) . .
O14 Mn6 O15 92.7(3) . .
O26 Mn6 O15 167.4(3) . .
O6 Mn6 O15 76.9(2) . .
O28 Mn6 O15 95.7(3) . .
O22 Mn6 Mn2 76.3(2) . .
O14 Mn6 Mn2 109.35(19) . .
O26 Mn6 Mn2 123.04(19) . .
O6 Mn6 Mn2 35.63(16) . .
O28 Mn6 Mn2 137.9(2) . .
O15 Mn6 Mn2 44.85(17) . .
Mn1 O5 Mn2 95.5(3) . .
Mn1 O5 Mn5 119.3(3) . .
Mn2 O5 Mn5 100.5(3) . .
Mn1 O5 Mn3 101.9(3) . .
Mn2 O5 Mn3 116.6(3) . .
Mn5 O5 Mn3 120.9(3) . .
Mn2 O6 Mn1 96.1(3) . .
Mn2 O6 Mn6 101.5(3) . .
Mn1 O6 Mn6 117.5(3) . .
Mn2 O6 Mn4 117.1(3) . .
Mn1 O6 Mn4 101.8(3) . .
Mn6 O6 Mn4 120.8(3) . .
C61 O7 Mn1 129.0(7) . .
C61 O8 Mn3 128.3(7) . .
C63 O9 Mn1 131.6(7) . .
C63 O10 Mn4 128.1(7) . .
C65 O11 Mn1 113.0(6) . .
C65 O11 Mn4 156.8(6) . .
Mn1 O11 Mn4 89.4(2) . .
C65 O12 Mn5 122.9(7) . .
C67 O13 Mn1 117.9(6) . .
C67 O13 Mn3 150.1(7) . .
Mn1 O13 Mn3 89.1(2) . .
C67 O14 Mn6 123.9(7) . .
C69 O15 Mn2 117.9(6) . .
C69 O15 Mn6 150.3(7) . .
Mn2 O15 Mn6 89.4(2) . .
C69 O16 Mn3 127.7(7) . .
C71 O17 Mn2 118.5(7) . .
C71 O17 Mn5 147.5(7) . .
Mn2 O17 Mn5 90.5(3) . .
C71 O18 Mn4 128.2(7) . .
C73 O19 Mn2 128.2(7) . .
C73 O20 Mn5 126.5(7) . .
C75 O21 Mn2 129.8(7) . .
C75 O22 Mn6 124.3(7) . .
C77 O23 Mn3 128.7(7) . .
C77 O24 Mn5 123.3(7) . .
C79 O25 Mn4 126.4(6) . .
C79 O26 Mn6 125.2(6) . .
O8 C61 O7 127.9(10) . .
O8 C61 C62 120.0(10) . .
O7 C61 C62 112.0(10) . .
C61 C62 Cl1 110.2(10) . .
C61 C62 Cl4 112.5(10) . .
C61 C62 Cl3 109.0(10) . .
Cl4 C62 Cl3 112.2(10) . .
C61 C62 Cl2 108.9(9) . .
Cl1 C62 Cl2 110.1(7) . .
O10 C63 O9 126.0(10) . .
O10 C63 C64B 120.9(13) . .
O9 C63 C64B 111.3(15) . .
O10 C63 C64A 116.7(10) . .
O9 C63 C64A 116.1(11) . .
C63 C64A Cl5 111.8(9) . .
C63 C64A Cl6 102.0(9) . .
Cl5 C64A Cl6 107.8(8) . .
C63 C64B Cl5 109.6(11) . .
C63 C64B Cl7 109.7(12) . .
Cl5 C64B Cl7 127.8(15) . .
O12 C65 O11 125.0(10) . .
O12 C65 C66 120.1(10) . .
O11 C65 C66 114.8(10) . .
C65 C66 Cl9 116.9(10) . .
C65 C66 Cl8 109.5(8) . .
Cl9 C66 Cl8 117.8(9) . .
C65 C66 Cl10 110.4(10) . .
Cl8 C66 Cl10 105.0(8) . .
O14 C67 O13 128.7(10) . .
O14 C67 C68 112.0(10) . .
O13 C67 C68 118.9(10) . .
C67 C68 Cl12 111.2(9) . .
C67 C68 Cl11 109.9(9) . .
Cl12 C68 Cl11 111.0(7) . .
O16 C69 O15 126.0(10) . .
O16 C69 C70 117.3(9) . .
O15 C69 C70 116.4(10) . .
C69 C70 Cl14 108.5(8) . .
C69 C70 Cl13 115.5(9) . .
Cl14 C70 Cl13 111.5(6) . .
O18 C71 O17 123.8(10) . .
O18 C71 C72B 127(2) . .
O17 C71 C72B 108(2) . .
O18 C71 C72A 118.0(13) . .
O17 C71 C72A 117.0(13) . .
C71 C72A Cl15 118.7(15) . .
C71 C72A Cl16 101.1(12) . .
Cl15 C72A Cl16 113.8(11) . .
C71 C72B Cl17 108(3) . .
C71 C72B Cl15 104(3) . .
Cl17 C72B Cl15 123(3) . .
O20 C73 O19 130.0(10) . .
O20 C73 C74 115.9(11) . .
O19 C73 C74 114.0(11) . .
C73 C74 Cl19 117.3(10) . .
C73 C74 Cl18 114.7(10) . .
Cl19 C74 Cl18 112.4(8) . .
O21 C75 O22 130.5(10) . .
O21 C75 C76 114.4(11) . .
O22 C75 C76 115.1(11) . .
Cl21 C76 C75 117.5(10) . .
Cl21 C76 Cl22 122.4(9) . .
C75 C76 Cl22 114.5(10) . .
C75 C76 Cl20 109.0(10) . .
Cl22 C76 Cl20 120.5(8) . .
O23 C77 O24 127.8(10) . .
O23 C77 C78B 125.0(18) . .
O24 C77 C78B 105(2) . .
O23 C77 C78A 117.0(11) . .
O24 C77 C78A 114.1(11) . .
C77 C78A Cl24 112.4(10) . .
C77 C78A Cl23 104.5(10) . .
Cl24 C78A Cl23 110.4(8) . .
C77 C78B Cl23 114(2) . .
C77 C78B Cl25 109(2) . .
Cl23 C78B Cl25 104(3) . .
O25 C79 O26 126.7(9) . .
O25 C79 C80 119.2(9) . .
O26 C79 C80 113.8(9) . .
C79 C80 Cl26 108.6(7) . .
C79 C80 Cl27 112.0(7) . .
Cl26 C80 Cl27 110.4(5) . .
O29 Mn7 O30 84.3(3) . .
O29 Mn7 O33 173.0(3) . .
O30 Mn7 O33 95.2(3) . .
O29 Mn7 O31 94.6(3) . .
O30 Mn7 O31 170.9(3) . .
O33 Mn7 O31 86.9(3) . .
O29 Mn7 O37 85.4(3) . .
O30 Mn7 O37 99.3(3) . .
O33 Mn7 O37 87.8(3) . .
O31 Mn7 O37 89.6(3) . .
O29 Mn7 O35 97.5(3) . .
O30 Mn7 O35 84.8(3) . .
O33 Mn7 O35 89.4(3) . .
O31 Mn7 O35 86.5(3) . .
O37 Mn7 O35 175.3(3) . .
O29 Mn7 Mn8 42.47(19) . .
O30 Mn7 Mn8 41.90(19) . .
O33 Mn7 Mn8 136.6(2) . .
O31 Mn7 Mn8 136.5(2) . .
O37 Mn7 Mn8 92.37(18) . .
O35 Mn7 Mn8 92.31(18) . .
O29 Mn7 Mn10 105.79(19) . .
O30 Mn7 Mn10 42.4(2) . .
O33 Mn7 Mn10 78.2(2) . .
O31 Mn7 Mn10 130.2(2) . .
O37 Mn7 Mn10 136.03(18) . .
O35 Mn7 Mn10 46.70(18) . .
Mn8 Mn7 Mn10 71.94(5) . .
O29 Mn7 Mn9 42.13(18) . .
O30 Mn7 Mn9 105.9(2) . .
O33 Mn7 Mn9 132.0(2) . .
O31 Mn7 Mn9 78.8(2) . .
O37 Mn7 Mn9 47.05(19) . .
O35 Mn7 Mn9 134.34(18) . .
Mn8 Mn7 Mn9 71.30(6) . .
Mn10 Mn7 Mn9 143.23(7) . .
O30 Mn8 O29 84.7(3) . .
O30 Mn8 O45 94.2(3) . .
O29 Mn8 O45 171.6(3) . .
O30 Mn8 O43 171.1(3) . .
O29 Mn8 O43 94.7(3) . .
O45 Mn8 O43 87.6(3) . .
O30 Mn8 O39 84.9(3) . .
O29 Mn8 O39 99.5(3) . .
O45 Mn8 O39 88.7(3) . .
O43 Mn8 O39 86.4(3) . .
O30 Mn8 O41 99.1(3) . .
O29 Mn8 O41 85.4(3) . .
O45 Mn8 O41 86.6(3) . .
O43 Mn8 O41 89.7(3) . .
O39 Mn8 O41 174.0(3) . .
O30 Mn8 Mn7 42.58(19) . .
O29 Mn8 Mn7 42.1(2) . .
O45 Mn8 Mn7 136.4(2) . .
O43 Mn8 Mn7 136.0(2) . .
O39 Mn8 Mn7 92.15(19) . .
O41 Mn8 Mn7 93.80(19) . .
O30 Mn8 Mn12 43.2(2) . .
O29 Mn8 Mn12 105.27(19) . .
O45 Mn8 Mn12 79.2(2) . .
O43 Mn8 Mn12 129.1(2) . .
O39 Mn8 Mn12 44.9(2) . .
O41 Mn8 Mn12 137.3(2) . .
Mn7 Mn8 Mn12 71.27(6) . .
O30 Mn8 Mn11 105.9(2) . .
O29 Mn8 Mn11 43.66(18) . .
O45 Mn8 Mn11 129.4(2) . .
O43 Mn8 Mn11 79.4(2) . .
O39 Mn8 Mn11 138.0(2) . .
O41 Mn8 Mn11 45.19(19) . .
Mn7 Mn8 Mn11 72.62(6) . .
Mn12 Mn8 Mn11 143.89(7) . .
O4 Mn9 O47 97.9(3) . .
O4 Mn9 O40 80.2(3) . .
O47 Mn9 O40 104.6(3) . .
O4 Mn9 O32 91.0(3) . .
O47 Mn9 O32 84.7(3) . .
O40 Mn9 O32 167.9(3) . .
O4 Mn9 O29 171.7(3) . .
O47 Mn9 O29 90.3(3) . .
O40 Mn9 O29 97.0(3) . .
O32 Mn9 O29 90.5(3) . .
O4 Mn9 O37 97.2(3) . .
O47 Mn9 O37 160.3(3) . .
O40 Mn9 O37 90.3(3) . .
O32 Mn9 O37 82.5(3) . .
O29 Mn9 O37 75.0(2) . .
O4 Mn9 Mn7 138.4(2) . .
O47 Mn9 Mn7 118.7(2) . .
O40 Mn9 Mn7 106.6(2) . .
O32 Mn9 Mn7 74.6(2) . .
O29 Mn9 Mn7 34.93(17) . .
O37 Mn9 Mn7 43.09(16) . .
O49 Mn10 O42 101.7(3) . .
O49 Mn10 O2 93.9(3) . 1_456
O42 Mn10 O2 78.3(3) . 1_456
O49 Mn10 O34 86.1(3) . .
O42 Mn10 O34 169.5(3) . .
O2 Mn10 O34 94.3(3) 1_456 .
O49 Mn10 O30 91.1(2) . .
O42 Mn10 O30 94.1(3) . .
O2 Mn10 O30 171.6(3) 1_456 .
O34 Mn10 O30 92.8(2) . .
O49 Mn10 O35 162.5(2) . .
O42 Mn10 O35 92.0(3) . .
O2 Mn10 O35 99.5(3) 1_456 .
O34 Mn10 O35 81.7(2) . .
O30 Mn10 O35 77.1(2) . .
O49 Mn10 Mn7 119.12(19) . .
O42 Mn10 Mn7 107.0(2) . .
O2 Mn10 Mn7 143.6(2) 1_456 .
O34 Mn10 Mn7 74.49(18) . .
O30 Mn10 Mn7 35.48(16) . .
O35 Mn10 Mn7 45.27(16) . .
O48 Mn11 O44 87.2(3) . .
O48 Mn11 O51 95.4(3) . .
O44 Mn11 O51 91.8(3) . .
O48 Mn11 O36 92.8(3) . .
O44 Mn11 O36 174.1(3) . .
O51 Mn11 O36 82.3(3) . .
O48 Mn11 O29 95.2(2) . .
O44 Mn11 O29 91.4(3) . .
O51 Mn11 O29 169.0(3) . .
O36 Mn11 O29 94.4(3) . .
O48 Mn11 O41 168.7(3) . .
O44 Mn11 O41 84.2(3) . .
O51 Mn11 O41 92.3(3) . .
O36 Mn11 O41 96.5(3) . .
O29 Mn11 O41 77.6(2) . .
O48 Mn11 Mn8 125.9(2) . .
O44 Mn11 Mn8 76.0(2) . .
O51 Mn11 Mn8 135.3(2) . .
O36 Mn11 Mn8 108.65(19) . .
O29 Mn11 Mn8 36.20(16) . .
O41 Mn11 Mn8 44.42(17) . .
O46 Mn12 O38 170.9(3) . .
O46 Mn12 O50 87.3(3) . .
O38 Mn12 O50 94.7(3) . .
O46 Mn12 O52 90.2(3) . .
O38 Mn12 O52 80.8(3) . .
O50 Mn12 O52 93.8(3) . .
O46 Mn12 O30 90.2(3) . .
O38 Mn12 O30 98.6(2) . .
O50 Mn12 O30 94.3(3) . .
O52 Mn12 O30 171.9(3) . .
O46 Mn12 O39 84.4(3) . .
O38 Mn12 O39 94.8(3) . .
O50 Mn12 O39 168.2(3) . .
O52 Mn12 O39 94.6(3) . .
O30 Mn12 O39 77.5(2) . .
O46 Mn12 Mn8 75.8(2) . .
O38 Mn12 Mn8 109.9(2) . .
O50 Mn12 Mn8 125.18(19) . .
O52 Mn12 Mn8 137.0(2) . .
O30 Mn12 Mn8 35.77(17) . .
O39 Mn12 Mn8 44.37(18) . .
Mn7 O29 Mn8 95.4(3) . .
Mn7 O29 Mn9 102.9(3) . .
Mn8 O29 Mn9 117.6(3) . .
Mn7 O29 Mn11 119.2(3) . .
Mn8 O29 Mn11 100.1(3) . .
Mn9 O29 Mn11 119.7(3) . .
Mn8 O30 Mn7 95.5(3) . .
Mn8 O30 Mn12 101.1(3) . .
Mn7 O30 Mn12 116.0(3) . .
Mn8 O30 Mn10 119.9(3) . .
Mn7 O30 Mn10 102.2(3) . .
Mn12 O30 Mn10 120.2(3) . .
C81 O31 Mn7 130.2(8) . .
C81 O32 Mn9 127.4(7) . .
C83 O33 Mn7 130.8(7) . .
C83 O34 Mn10 125.9(7) . .
C85 O35 Mn7 114.9(6) . .
C85 O35 Mn10 155.4(6) . .
Mn7 O35 Mn10 88.0(3) . .
C85 O36 Mn11 127.6(7) . .
C87 O37 Mn7 119.1(7) . .
C87 O37 Mn9 148.3(7) . .
Mn7 O37 Mn9 89.9(2) . .
C87 O38 Mn12 123.9(7) . .
C89 O39 Mn8 117.7(7) . .
C89 O39 Mn12 148.1(7) . .
Mn8 O39 Mn12 90.8(3) . .
C89 O40 Mn9 128.6(7) . .
C91 O41 Mn8 118.5(7) . .
C91 O41 Mn11 145.4(7) . .
Mn8 O41 Mn11 90.4(3) . .
C91 O42 Mn10 128.9(7) . .
C93 O43 Mn8 128.0(8) . .
C93 O44 Mn11 124.4(8) . .
C95 O45 Mn8 128.6(7) . .
C95 O46 Mn12 123.7(7) . .
C97 O47 Mn9 129.0(8) . .
C97 O48 Mn11 121.3(7) . .
C99 O49 Mn10 126.8(6) . .
C99 O50 Mn12 123.6(7) . .
O32 C81 O31 128.5(11) . .
O32 C81 C82 121.4(12) . .
O31 C81 C82 110.1(12) . .
Cl34 C82 C81 114.1(12) . .
Cl31 C82 C81 118.1(12) . .
Cl31 C82 Cl32 107.1(9) . .
C81 C82 Cl32 106.8(10) . .
Cl34 C82 Cl33 114.8(10) . .
C81 C82 Cl33 103.9(10) . .
O33 C83 O34 129.5(9) . .
O33 C83 C84 116.5(10) . .
O34 C83 C84 114.0(10) . .
Cl37 C84 C83 118.7(10) . .
C83 C84 Cl36 115.1(10) . .
C83 C84 Cl35 109.3(9) . .
Cl36 C84 Cl35 116.8(8) . .
Cl37 C84 Cl38 120.3(9) . .
C83 C84 Cl38 106.3(9) . .
O36 C85 O35 125.2(10) . .
O36 C85 C86 121.3(10) . .
O35 C85 C86 113.4(9) . .
C85 C86 Cl40 112.7(7) . .
C85 C86 Cl39 110.0(7) . .
Cl40 C86 Cl39 110.5(6) . .
O38 C87 O37 127.9(10) . .
O38 C87 C88 115.3(10) . .
O37 C87 C88 116.8(11) . .
C87 C88 Cl41 114.2(9) . .
C87 C88 Cl42 108.7(8) . .
Cl41 C88 Cl42 108.9(7) . .
O40 C89 O39 126.8(11) . .
O40 C89 C90 114.0(11) . .
O39 C89 C90 119.0(11) . .
C89 C90 Cl43 111.1(9) . .
C89 C90 Cl44 107.7(8) . .
Cl43 C90 Cl44 111.0(7) . .
O42 C91 O41 126.5(10) . .
O42 C91 C92 122.7(11) . .
O41 C91 C92 110.7(11) . .
C91 C92 Cl46 114.4(10) . .
C91 C92 Cl45 115.4(10) . .
Cl46 C92 Cl45 120.0(9) . .
C91 C92 Cl47 105.0(10) . .
C91 C92 Cl48 107.8(10) . .
Cl47 C92 Cl48 109.9(9) . .
O44 C93 O43 131.7(11) . .
O44 C93 C94 116.6(13) . .
O43 C93 C94 111.6(12) . .
Cl50 C94 C93 117.6(13) . .
C93 C94 Cl51 119.3(13) . .
C93 C94 Cl52 120.1(12) . .
Cl51 C94 Cl52 112.4(11) . .
Cl50 C94 Cl49 117.7(12) . .
C93 C94 Cl49 112.7(11) . .
O46 C95 O45 132.5(10) . .
O46 C95 C96 116.1(11) . .
O45 C95 C96 111.3(11) . .
C95 C96 Cl54 120.7(11) . .
C95 C96 Cl53 113.6(10) . .
Cl54 C96 Cl53 124.0(10) . .
C95 C96 Cl56 109.7(10) . .
C95 C96 Cl55 109.3(9) . .
Cl56 C96 Cl55 117.8(10) . .
O48 C97 O47 129.7(10) . .
O48 C97 C98 115.4(11) . .
O47 C97 C98 114.9(11) . .
C97 C98 Cl57 113.3(10) . .
C97 C98 Cl58 109.4(9) . .
Cl57 C98 Cl58 87.5(9) . .
C97 C98 Cl60 112.9(9) . .
C97 C98 Cl59 106.1(9) . .
Cl60 C98 Cl59 99.6(8) . .
O49 C99 O50 128.6(9) . .
O49 C99 C100 118.2(10) . .
O50 C99 C100 113.2(9) . .
C99 C100 Cl61 111.7(8) . .
C99 C100 Cl64 107.4(7) . .
C99 C100 Cl62 110.3(8) . .
Cl61 C100 Cl62 116.4(8) . .
C99 C100 Cl63 109.8(8) . .
Cl64 C100 Cl63 109.3(7) . .

loop_
_geom_bond_atom_site_label_1
_geom_bond_atom_site_label_2
_geom_bond_distance
_geom_bond_site_symmetry_2
C1 C2 1.416(16) .
C1 C6 1.440(15) .
C1 C10 1.448(17) .
C2 C13 1.416(15) .
C2 C3 1.426(15) .
C3 C14 1.396(16) .
C3 C4 1.441(15) .
C4 C5 1.371(15) .
C4 C17 1.420(16) .
C5 C20 1.408(14) .
C5 C6 1.485(15) .
C6 C7 1.391(15) .
C7 C8 1.345(16) .
C8 C9 1.374(18) .
C9 C10 1.455(19) .
C10 C11 1.461(18) .
C11 C12 1.299(18) .
C12 C13 1.343(17) .
C14 C15 1.400(17) .
C15 C16 1.306(17) .
C16 C17 1.445(17) .
C17 C18 1.462(17) .
C18 C19 1.397(17) .
C19 C20 1.310(15) .
C21 C26 1.389(13) .
C21 C22 1.426(13) .
C21 C30 1.428(12) .
C22 C23 1.391(12) .
C22 C33 1.453(13) .
C23 C24 1.432(12) .
C23 C34 1.441(13) .
C24 C25 1.372(13) .
C24 C37 1.430(12) .
C25 C40 1.398(13) .
C25 C26 1.474(13) .
C26 C27 1.409(13) .
C27 C28 1.331(13) .
C28 C29 1.367(13) .
C29 C30 1.379(13) .
C30 C31 1.489(13) .
C31 O1 1.262(11) .
C31 C32 1.428(13) .
C32 C33 1.324(12) .
C34 C35 1.349(13) .
C35 C36 1.431(14) .
C36 O2 1.276(10) .
C36 C37 1.440(13) .
C37 C38 1.377(13) .
C38 C39 1.352(14) .
C39 C40 1.421(14) .
O1 Mn4 2.129(6) .
O2 Mn10 2.136(7) 1_654
C41 C42 1.405(13) .
C41 C46 1.418(14) .
C41 C50 1.462(13) .
C42 C43 1.386(13) .
C42 C53 1.447(14) .
C43 C44 1.422(14) .
C43 C54 1.439(14) .
C44 C57 1.402(13) .
C44 C45 1.425(14) .
C45 C60 1.373(13) .
C45 C46 1.474(13) .
C46 C47 1.378(14) .
C47 C48 1.362(14) .
C48 C49 1.402(15) .
C49 C50 1.395(14) .
C50 C51 1.450(15) .
C51 O3 1.260(12) .
C51 C52 1.435(15) .
C52 C53 1.349(14) .
C54 C55 1.368(13) .
C55 C56 1.423(14) .
C56 O4 1.257(11) .
C56 C57 1.507(14) .
C57 C58 1.378(14) .
C58 C59 1.400(14) .
C59 C60 1.424(14) .
O3 Mn3 2.090(7) .
O4 Mn9 2.099(7) .
Mn1 O5 1.864(6) .
Mn1 O6 1.880(6) .
Mn1 O9 1.931(7) .
Mn1 O7 1.953(7) .
Mn1 O13 2.196(7) .
Mn1 O11 2.260(6) .
Mn1 Mn2 2.787(2) .
Mn1 Mn3 3.172(2) .
Mn1 Mn4 3.194(2) .
Mn2 O6 1.867(6) .
Mn2 O5 1.902(6) .
Mn2 O19 1.950(7) .
Mn2 O21 1.975(7) .
Mn2 O17 2.206(7) .
Mn2 O15 2.214(7) .
Mn2 Mn6 3.140(2) .
Mn2 Mn5 3.150(2) .
Mn3 O23 2.126(7) .
Mn3 O16 2.146(7) .
Mn3 O8 2.168(7) .
Mn3 O5 2.211(6) .
Mn3 O13 2.323(7) .
Mn4 O18 2.141(8) .
Mn4 O10 2.142(7) .
Mn4 O25 2.146(6) .
Mn4 O6 2.228(6) .
Mn4 O11 2.279(7) .
Mn5 O20 2.136(8) .
Mn5 O12 2.151(8) .
Mn5 O24 2.159(7) .
Mn5 O27 2.171(7) .
Mn5 O5 2.189(6) .
Mn5 O17 2.230(7) .
Mn6 O22 2.140(8) .
Mn6 O14 2.162(7) .
Mn6 O26 2.173(6) .
Mn6 O6 2.179(6) .
Mn6 O28 2.183(7) .
Mn6 O15 2.247(7) .
O7 C61 1.299(11) .
O8 C61 1.200(12) .
O9 C63 1.282(12) .
O10 C63 1.256(13) .
O11 C65 1.267(11) .
O12 C65 1.249(11) .
O13 C67 1.250(12) .
O14 C67 1.234(12) .
O15 C69 1.268(11) .
O16 C69 1.203(11) .
O17 C71 1.286(11) .
O18 C71 1.221(11) .
O19 C73 1.253(12) .
O20 C73 1.241(12) .
O21 C75 1.221(12) .
O22 C75 1.269(13) .
O23 C77 1.237(13) .
O24 C77 1.265(13) .
O25 C79 1.256(11) .
O26 C79 1.266(11) .
C61 C62 1.531(12) .
C62 Cl1 1.605(16) .
C62 Cl4 1.675(17) .
C62 Cl3 1.79(2) .
C62 Cl2 1.819(14) .
C63 C64B 1.557(10) .
C63 C64A 1.586(9) .
C64A Cl5 1.739(12) .
C64A Cl6 1.745(13) .
C64B Cl5 1.811(16) .
C64B Cl7 1.813(16) .
C65 C66 1.534(12) .
C66 Cl9 1.66(2) .
C66 Cl8 1.751(11) .
C66 Cl10 1.77(2) .
C67 C68 1.569(12) .
C68 Cl12 1.733(13) .
C68 Cl11 1.747(13) .
C69 C70 1.523(12) .
C70 Cl14 1.720(13) .
C70 Cl13 1.757(11) .
C71 C72B 1.525(19) .
C71 C72A 1.526(15) .
C72A Cl15 1.62(2) .
C72A Cl16 1.77(2) .
C72B Cl17 1.81(6) .
C72B Cl15 1.89(6) .
C73 C74 1.517(13) .
C74 Cl19 1.684(13) .
C74 Cl18 1.711(15) .
C75 C76 1.537(13) .
C76 Cl21 1.528(15) .
C76 Cl22 1.681(14) .
C76 Cl20 1.717(16) .
C77 C78B 1.55(2) .
C77 C78A 1.578(13) .
C78A Cl24 1.751(16) .
C78A Cl23 1.845(16) .
C78B Cl23 1.68(4) .
C78B Cl25 1.69(4) .
C79 C80 1.530(11) .
C80 Cl26 1.761(10) .
C80 Cl27 1.762(10) .
Mn7 O29 1.880(7) .
Mn7 O30 1.898(6) .
Mn7 O33 1.946(7) .
Mn7 O31 1.953(7) .
Mn7 O37 2.187(6) .
Mn7 O35 2.272(7) .
Mn7 Mn8 2.792(2) .
Mn7 Mn10 3.196(2) .
Mn7 Mn9 3.201(2) .
Mn8 O30 1.873(6) .
Mn8 O29 1.894(6) .
Mn8 O45 1.953(7) .
Mn8 O43 1.961(7) .
Mn8 O39 2.199(7) .
Mn8 O41 2.209(7) .
Mn8 Mn12 3.144(2) .
Mn8 Mn11 3.156(2) .
Mn9 O47 2.114(8) .
Mn9 O40 2.122(7) .
Mn9 O32 2.155(8) .
Mn9 O29 2.203(6) .
Mn9 O37 2.343(7) .
Mn10 O49 2.121(7) .
Mn10 O42 2.132(7) .
Mn10 O34 2.143(7) .
Mn10 O30 2.203(7) .
Mn10 O35 2.327(7) .
Mn11 O48 2.139(8) .
Mn11 O44 2.143(8) .
Mn11 O51 2.169(7) .
Mn11 O36 2.174(8) .
Mn11 O29 2.213(6) .
Mn11 O41 2.239(8) .
Mn12 O46 2.155(7) .
Mn12 O38 2.157(7) .
Mn12 O50 2.160(7) .
Mn12 O52 2.178(7) .
Mn12 O30 2.191(6) .
Mn12 O39 2.219(8) .
O31 C81 1.277(13) .
O32 C81 1.232(14) .
O33 C83 1.225(12) .
O34 C83 1.253(12) .
O35 C85 1.262(11) .
O36 C85 1.216(11) .
O37 C87 1.265(12) .
O38 C87 1.216(12) .
O39 C89 1.261(12) .
O40 C89 1.255(13) .
O41 C91 1.320(13) .
O42 C91 1.190(13) .
O43 C93 1.273(14) .
O44 C93 1.231(13) .
O45 C95 1.244(13) .
O46 C95 1.221(12) .
O47 C97 1.266(13) .
O48 C97 1.249(13) .
O49 C99 1.249(11) .
O50 C99 1.264(12) .
C81 C82 1.525(13) .
C82 Cl34 1.472(16) .
C82 Cl31 1.515(15) .
C82 Cl32 1.937(16) .
C82 Cl33 1.999(18) .
C83 C84 1.555(12) .
C84 Cl37 1.496(15) .
C84 Cl36 1.580(14) .
C84 Cl35 1.805(15) .
C84 Cl38 1.889(16) .
C85 C86 1.559(12) .
C86 Cl40 1.729(10) .
C86 Cl39 1.741(10) .
C87 C88 1.553(12) .
C88 Cl41 1.737(13) .
C88 Cl42 1.763(13) .
C89 C90 1.564(12) .
C90 Cl43 1.733(12) .
C90 Cl44 1.753(12) .
C91 C92 1.525(12) .
C92 Cl46 1.628(15) .
C92 Cl45 1.658(15) .
C92 Cl47 1.704(18) .
C92 Cl48 1.852(18) .
C93 C94 1.548(14) .
C94 Cl50 1.495(18) .
C94 Cl51 1.602(18) .
C94 Cl52 1.677(18) .
C94 Cl49 1.750(18) .
C95 C96 1.571(12) .
C96 Cl54 1.60(2) .
C96 Cl53 1.686(17) .
C96 Cl56 1.689(19) .
C96 Cl55 1.740(16) .
C97 C98 1.540(12) .
C98 Cl57 1.62(2) .
C98 Cl58 1.746(14) .
C98 Cl60 1.790(14) .
C98 Cl59 1.949(18) .
C99 C100 1.546(12) .
C100 Cl61 1.630(12) .
C100 Cl64 1.707(12) .
C100 Cl62 1.805(12) .
C100 Cl63 1.815(13) .
Cl47 Cl60 2.359(15) 2_566
Cl57 Cl58 2.328(16) .
